data_1558256
loop_
_publ_author_name
'Wang, Danfeng'
'Malmberg, Robert'
'Pernik, Indrek'
'Prasad, Shyamal K. K.'
'Roemer, Max'
'Venkatesan, Koushik'
'Schmidt, Timothy W.'
'Keaveney, Sinead T.'
'Messerle, Barbara A.'

_publ_section_title
;
 Development of tethered dual catalysts: synergy between photo- and
 transition metal catalysts for enhanced catalysis.
;
_journal_issue 24
_journal_name_full 'Chemical science'
_journal_page_first 6256
_journal_page_last 6267
_journal_paper_doi 10.1039/d0sc02703k
_journal_volume 11
_journal_year 2020
_chemical_formula_moiety 'C28 H25 B F2 Ir N6 O2, C32 H12 B F24, 0.25(C5 H11), 0.25(C2.5 H1.5)'
_chemical_formula_sum 'C61.88 H40.12 B2 F26 Ir N6 O2'
_chemical_formula_weight 1607.44
_space_group_crystal_system triclinic
_space_group_IT_number 2
_space_group_name_Hall '-P 1'
_space_group_name_H-M_alt 'P -1'
_atom_sites_solution_hydrogens geom
_audit_creation_date 2019-09-23
_audit_creation_method
;
Olex2 1.2
(compiled 2018.05.29 svn.r3508 for OlexSys, GUI svn.r5506)
;
_audit_update_record
;
2019-09-23 deposited with the CCDC.	2020-06-03 downloaded from the CCDC.
;
_cell_angle_alpha 93.733(4)
_cell_angle_beta 105.248(4)
_cell_angle_gamma 113.314(3)
_cell_formula_units_Z 4
_cell_length_a 18.4114(15)
_cell_length_b 18.6821(19)
_cell_length_c 22.004(2)
_cell_measurement_reflns_used 9994
_cell_measurement_temperature 100(2)
_cell_measurement_theta_max 27.470
_cell_measurement_theta_min 2.262
_cell_volume 6582.5(11)
_computing_cell_refinement 'SAINT V8.38A (?, 2016)'
_computing_data_reduction 'SAINT V8.38A (?, 2016)'
_computing_molecular_graphics 'Olex2 (Dolomanov et al., 2009)'
_computing_publication_material 'Olex2 (Dolomanov et al., 2009)'
_computing_structure_refinement 'ShelXL (Sheldrick, 2015)'
_computing_structure_solution 'SHELXT 2014/5 (Sheldrick, 2014)'
_diffrn_ambient_temperature 99.69
_diffrn_measured_fraction_theta_full 0.999
_diffrn_measured_fraction_theta_max 0.991
_diffrn_measurement_device_type 'Bruker APEX-II CCD'
_diffrn_measurement_method '\f and \w scans'
_diffrn_radiation_type MoK\a
_diffrn_radiation_wavelength 0.71073
_diffrn_reflns_av_R_equivalents 0.1219
_diffrn_reflns_av_unetI/netI 0.0446
_diffrn_reflns_Laue_measured_fraction_full 0.999
_diffrn_reflns_Laue_measured_fraction_max 0.991
_diffrn_reflns_limit_h_max 23
_diffrn_reflns_limit_h_min -23
_diffrn_reflns_limit_k_max 24
_diffrn_reflns_limit_k_min -24
_diffrn_reflns_limit_l_max 28
_diffrn_reflns_limit_l_min -28
_diffrn_reflns_number 445914
_diffrn_reflns_point_group_measured_fraction_full 0.999
_diffrn_reflns_point_group_measured_fraction_max 0.991
_diffrn_reflns_theta_full 25.242
_diffrn_reflns_theta_max 27.619
_diffrn_reflns_theta_min 2.217
_exptl_absorpt_coefficient_mu 2.149
_exptl_absorpt_correction_T_max 0.7456
_exptl_absorpt_correction_T_min 0.6191
_exptl_absorpt_correction_type multi-scan
_exptl_absorpt_process_details
'SADABS-2016/2 (Bruker,2016/2) was used for absorption correction. wR2(int) was 0.1440 before and 0.0825 after correction. The Ratio of minimum to maximum transmission is 0.8303. The \l/2 correction factor is Not present.'
_exptl_crystal_colour 'yellowish orange'
_exptl_crystal_colour_modifier yellowish
_exptl_crystal_colour_primary orange
_exptl_crystal_density_diffrn 1.622
_exptl_crystal_description plate
_exptl_crystal_F_000 3162
_exptl_crystal_size_max 0.168
_exptl_crystal_size_mid 0.052
_exptl_crystal_size_min 0.032
_refine_diff_density_max 6.499
_refine_diff_density_min -3.699
_refine_diff_density_rms 0.144
_refine_ls_extinction_method none
_refine_ls_goodness_of_fit_ref 1.037
_refine_ls_hydrogen_treatment constr
_refine_ls_matrix_type full
_refine_ls_number_parameters 1785
_refine_ls_number_reflns 30329
_refine_ls_number_restraints 305
_refine_ls_restrained_S_all 1.050
_refine_ls_R_factor_all 0.0766
_refine_ls_R_factor_gt 0.0526
_refine_ls_shift/su_max 0.002
_refine_ls_shift/su_mean 0.000
_refine_ls_structure_factor_coef Fsqd
_refine_ls_weighting_details 'w=1/[\s^2^(Fo^2^)+(0.0575P)^2^+41.7742P] where P=(Fo^2^+2Fc^2^)/3'
_refine_ls_weighting_scheme calc
_refine_ls_wR_factor_gt 0.1278
_refine_ls_wR_factor_ref 0.1432
_reflns_Friedel_coverage 0.000
_reflns_number_gt 23283
_reflns_number_total 30329
_reflns_threshold_expression 'I > 2\s(I)'
_cod_data_source_file d0sc02703k2.cif
_cod_data_source_block macquarie_19nov18_0m_a
_cod_depositor_comments
;Adding full bibliography for 1558253--1558256.cif.

 Adding full bibliography for 1558253--1558256.cif.
;
_cod_original_cell_volume 6582.4(11)
_cod_database_code 1558256
_shelx_shelxl_version_number 2018/3
_shelx_space_group_comment
;
The symmetry employed for this shelxl refinement is uniquely defined
by the following loop, which should always be used as a source of
symmetry information in preference to the above space-group names.
They are only intended as comments.
;
_shelx_estimated_absorpt_t_max 0.934
_shelx_estimated_absorpt_t_min 0.714
_olex2_refinement_description
;
1. Fixed Uiso
 At 1.2 times of:
  All C(H) groups, All C(H,H) groups
 At 1.5 times of:
  All C(H,H,H) groups
2. Restrained distances
 C8-C10 = C8-C7 = C7-C5 = C9-C5
 1.5 with sigma of 0.02
 C4-C0AA = C4-C1AA = C3-C1AA = C3-C0AA
 1.5 with sigma of 0.02
 F1D-C17D \\sim F1E-C17D
 with sigma of 0.02
 F2D-C17D \\sim F2E-C17D
 with sigma of 0.02
 F3D-C17D \\sim F3E-C17D
 with sigma of 0.02
 F7C-C27C \\sim F0AA-C27C
 with sigma of 0.02
 F8C-C27C \\sim F2AA-C27C
 with sigma of 0.02
 F9C-C27C \\sim F1AA-C27C
 with sigma of 0.02
 F16D-C2 \\sim F16E-C2
 with sigma of 0.02
 F17D-C2 \\sim F17E-C2
 with sigma of 0.02
 F18D-C2 \\sim F18E-C2
 with sigma of 0.02
 F13C-C37C \\sim F5AA-C37C
 with sigma of 0.02
 F14C-C37C \\sim F3AA-C37C
 with sigma of 0.02
 F15C-C37C \\sim F4AA-C37C
 with sigma of 0.02
 F19D-C47D \\sim F19E-C47D
 with sigma of 0.02
 F20D-C47D \\sim F20E-C47D
 with sigma of 0.02
 F21D-C47D \\sim F21E-C47D
 with sigma of 0.02
 F1D-C17D \\sim F9AA-C17D
 with sigma of 0.02
 F2D-C17D \\sim F1BA-C17D
 with sigma of 0.02
 F3D-C17D \\sim F0BA-C17D
 with sigma of 0.02
 F1D-F2D \\sim F1D-F3D \\sim F2D-F3D \\sim F2E-F3E \\sim F2E-F0BA \\sim
F1E-F9AA \\sim F1E-F1BA \\sim F3E-
 F0BA \\sim F9AA-F1BA
 with sigma of 0.04
 C17D-F1D \\sim C17D-F2D \\sim C17D-F3D \\sim C17D-C13D \\sim C17D-F2E \\sim
C17D-F1E \\sim C17D-F3E ~
 C17D-F9AA \\sim C17D-F0BA \\sim C17D-F1BA
 with sigma of 0.02
 F16D-F18D \\sim F16D-F17E \\sim F17D-F18E \\sim F17D-F16E \\sim F18E-F16E
 with sigma of 0.04
 C2-F16D \\sim C2-F17D \\sim C2-F18D \\sim C2-C35D \\sim C2-F17E \\sim C2-F18E
\\sim C2-F16E
 with sigma of 0.02
 C10-C7 \\sim C8-C5
 with sigma of 0.02
 C7-C9 \\sim C5-C8
 with sigma of 0.02
 F17D-F16E \\sim F18D-F17E
 with sigma of 0.02
 F18E-F16E \\sim F17E-F16D
 with sigma of 0.02
3. Uiso/Uaniso restraints and constraints
Uanis(F16D) = Uanis(F17D) = Uanis(F18D) = Uanis(C2) = Uanis(F17E) = Uanis(F18E)
= Uanis(F16E)
Uanis(F13C) = Uanis(F15C) = Uanis(C37C) = Uanis(F3AA) = Uanis(F4AA) =
Uanis(F5AA) = Uanis(F14C)
Uanis(F1D) = Uanis(F2D) = Uanis(F3D) = Uanis(C17D) = Uanis(F2E) = Uanis(F1E) =
Uanis(F3E) = Uanis(F9AA) = Uanis(F0BA) = Uanis(F1BA)
Uanis(F3) = Uanis(F2) = Uanis(F1) = Uanis(C18D)
Uanis(F15C) = Uanis(F4AA) = Uanis(F3AA) = Uanis(C37C) = Uanis(F14C) =
Uanis(F5AA) = Uanis(F13C)
Uanis(F7C) = Uanis(F8C) = Uanis(F9C) = Uanis(C27C) = Uanis(F0AA) = Uanis(F1AA)
= Uanis(F2AA)
Uanis(F19D) = Uanis(F20D) = Uanis(F21D) = Uanis(C47D) = Uanis(F20E) =
Uanis(F21E) = Uanis(F19E)
4. Rigid body (RIGU) restrains
 F2E, F2D, F1E, F0BA, F1D, F1BA, F3E, F3D, F9AA, C17D
 with sigma for 1-2 distances of 0.004 and sigma for 1-3 distances of 0.004
 F6AA, F8AA, F7AA, C47C
 with sigma for 1-2 distances of 0.004 and sigma for 1-3 distances of 0.004
 F7AA, F8AA, F6AA, C47C
 with sigma for 1-2 distances of 0.004 and sigma for 1-3 distances of 0.004
 F5AA, F13C, F4AA, F15C, F3AA, F14C, C37C
 with sigma for 1-2 distances of 0.004 and sigma for 1-3 distances of 0.004
 F20E, F20D, F19E, F19D, F21E, F21D, C47D
 with sigma for 1-2 distances of 0.004 and sigma for 1-3 distances of 0.004
 F6AA, F7AA, F8AA, C47C
 with sigma for 1-2 distances of 0.004 and sigma for 1-3 distances of 0.004
 F18E, F18D, F17D, F16E, F16D, C2
 with sigma for 1-2 distances of 0.004 and sigma for 1-3 distances of 0.004
5. Others
 Sof(F0AA)=Sof(F1AA)=Sof(F2AA)=1-FVAR(1)
 Sof(F7C)=Sof(F8C)=Sof(F9C)=FVAR(1)
 Sof(F3AA)=Sof(F4AA)=Sof(F5AA)=1-FVAR(2)
 Sof(F13C)=Sof(F14C)=Sof(F15C)=FVAR(2)
 Sof(F20E)=Sof(F21E)=Sof(F19E)=1-FVAR(3)
 Sof(F19D)=Sof(F20D)=Sof(F21D)=FVAR(3)
 Fixed Sof: F1D(0.5) F2D(0.5) F3D(0.5) F16D(0.6) F17D(0.4) F18D(0.6) F2E(0.3)
 F1E(0.2) F3E(0.3) F17E(0.6) F18E(0.4) F16E(0.4) F9AA(0.2) F0BA(0.3) F1BA(0.2)
 C5(0.5) H5C(0.5) H5D(0.5) C7(0.5) H7C(0.5) H7D(0.5) C8(0.5) H8(0.5) C9(0.5)
 H9C(0.5) H9D(0.5) H9E(0.5) C10(0.5) H10A(0.5) H10B(0.5) H10C(0.5) C3(0.25)
 C4(0.5) H4C(0.25) H4D(0.25) H4E(0.25) C0AA(0.25) C1AA(0.25)
6.a Ternary CH refined with riding coordinates:
 C9B(H9B), C9A(H9A)
6.b Secondary CH2 refined with riding coordinates:
 C5(H5C,H5D), C7(H7C,H7D)
6.c Aromatic/amide H refined with riding coordinates:
 C3B(H3B), C4B(H4B), C5B(H5B), C6B(H6B), C7B(H7B), C8B(H8B), C11B(H11B),
 C12B(H12B), C14B(H14B), C15B(H15B), C19B(H19B), C22B(H22B), C3A(H3A), C4A(H4A),
  C5A(H5A), C6A(H6A), C7A(H7A), C8A(H8A), C11A(H11A), C12A(H12A), C14A(H14A),
 C15A(H15A), C19A(H19A), C22A(H22A), C12C(H12C), C14C(H14C), C16C(H16C),
 C22C(H22C), C24C(H24C), C26C(H26C), C32C(H32C), C34C(H34C), C36C(H36C),
 C42C(H42C), C44C(H44C), C46C(H46C), C12D(H12D), C14D(H14D), C16D(H16D),
 C22D(H22D), C24D(H24D), C26D(H26D), C32D(H32D), C34D(H34D), C36D(H36D),
 C42D(H42D), C44D(H44D), C46D(H46D), C8(H8)
6.d Idealised Me refined as rotating group:
 C25B(H25A,H25B,H25C), C26B(H26A,H26B,H26E), C27B(H27A,H27B,H27C), C28B(H28A,
 H28B,H28C), C25A(H25D,H25E,H25F), C26A(H26F,H26G,H26H), C27A(H27D,H27E,H27F),
 C28A(H28D,H28E,H28F), C9(H9C,H9D,H9E), C10(H10A,H10B,H10C), C4(H4C,H4D,H4E)
;
_olex2_submission_special_instructions 'No special instructions were received'

loop_
_space_group_symop_operation_xyz
'x, y, z'
'-x, -y, -z'

loop_
_atom_site_label
_atom_site_type_symbol
_atom_site_fract_x
_atom_site_fract_y
_atom_site_fract_z
_atom_site_U_iso_or_equiv
_atom_site_adp_type
_atom_site_occupancy
_atom_site_site_symmetry_order
_atom_site_calc_flag
_atom_site_refinement_flags_posn
_atom_site_refinement_flags_adp
_atom_site_refinement_flags_occupancy
_atom_site_disorder_assembly
_atom_site_disorder_group
O00W O -0.4153(3) 0.0935(3) 0.0210(2) 0.0439(11) Uani 1 1 d . . . . .
B1B B -0.3227(3) -0.3411(4) 0.0439(3) 0.0237(12) Uani 1 1 d . . . . .
C1B C -0.4931(4) 0.0146(3) 0.1419(3) 0.0291(12) Uani 1 1 d . . . . .
F1B F -0.3167(2) -0.3470(2) -0.01815(16) 0.0377(8) Uani 1 1 d . . . . .
Ir1B Ir -0.38276(2) 0.08772(2) 0.16078(2) 0.02205(6) Uani 1 1 d . . . . .
N1B N -0.2829(3) 0.1045(3) 0.2990(2) 0.0233(9) Uani 1 1 d . . . . .
O1B O -0.5607(3) -0.0290(3) 0.1304(2) 0.0367(10) Uani 1 1 d . . . . .
C2B C -0.4024(4) 0.0918(4) 0.0742(3) 0.0315(13) Uani 1 1 d . . . . .
F2B F -0.3515(2) -0.41602(18) 0.0585(2) 0.0390(9) Uani 1 1 d . . . . .
N2B N -0.3599(3) 0.0853(3) 0.2579(2) 0.0241(9) Uani 1 1 d . . . . .
C3B C -0.2849(4) 0.1059(4) 0.3597(3) 0.0341(13) Uani 1 1 d . . . . .
H3B H -0.238886 0.117466 0.396930 0.041 Uiso 1 1 calc R . . . .
N3B N -0.1990(3) 0.1758(3) 0.2387(2) 0.0221(9) Uani 1 1 d . . . . .
C4B C -0.3646(4) 0.0879(4) 0.3584(3) 0.0429(16) Uani 1 1 d . . . . .
H4B H -0.385274 0.084463 0.393943 0.052 Uiso 1 1 calc R . . . .
N4B N -0.2596(3) 0.1720(3) 0.1853(2) 0.0218(9) Uani 1 1 d . . . . .
C5B C -0.4091(4) 0.0757(4) 0.2944(3) 0.0341(13) Uani 1 1 d . . . . .
H5B H -0.467000 0.062353 0.278522 0.041 Uiso 1 1 calc R . . . .
N5B N -0.3831(3) -0.3032(2) 0.0469(2) 0.0218(9) Uani 1 1 d . . . . .
C6B C -0.1278(3) 0.2401(3) 0.2468(3) 0.0258(11) Uani 1 1 d . . . . .
H6B H -0.076821 0.255686 0.280418 0.031 Uiso 1 1 calc R . . . .
N6B N -0.2372(3) -0.2858(2) 0.0920(2) 0.0206(9) Uani 1 1 d . . . . .
C7B C -0.1420(4) 0.2795(3) 0.1976(3) 0.0286(12) Uani 1 1 d . . . . .
H7B H -0.103209 0.327106 0.190417 0.034 Uiso 1 1 calc R . . . .
C8B C -0.2246(4) 0.2354(3) 0.1607(3) 0.0257(11) Uani 1 1 d . . . . .
H8B H -0.252267 0.248500 0.123227 0.031 Uiso 1 1 calc R . . . .
C9B C -0.2147(3) 0.1116(3) 0.2744(3) 0.0229(10) Uani 1 1 d . . . . .
H9B H -0.163660 0.126508 0.312004 0.027 Uiso 1 1 calc R . . . .
C10B C -0.2317(3) 0.0335(3) 0.2353(2) 0.0216(10) Uani 1 1 d . . . . .
C11B C -0.2697(4) -0.0368(3) 0.2554(3) 0.0272(11) Uani 1 1 d . . . . .
H11B H -0.286305 -0.035835 0.292707 0.033 Uiso 1 1 calc R . . . .
C12B C -0.2836(4) -0.1084(3) 0.2214(3) 0.0284(12) Uani 1 1 d . . . . .
H12B H -0.309600 -0.156290 0.235484 0.034 Uiso 1 1 calc R . . . .
C13B C -0.2597(3) -0.1106(3) 0.1665(2) 0.0202(10) Uani 1 1 d . . . . .
C14B C -0.2204(3) -0.0398(3) 0.1474(3) 0.0234(10) Uani 1 1 d . . . . .
H14B H -0.202952 -0.040555 0.110424 0.028 Uiso 1 1 calc R . . . .
C15B C -0.2063(3) 0.0314(3) 0.1813(3) 0.0230(10) Uani 1 1 d . . . . .
H15B H -0.179016 0.079441 0.167733 0.028 Uiso 1 1 calc R . . . .
C16B C -0.2800(3) -0.1875(3) 0.1271(2) 0.0208(10) Uani 1 1 d . . . . .
C17B C -0.3613(3) -0.2311(3) 0.0854(3) 0.0221(10) Uani 1 1 d . . . . .
C18B C -0.4327(3) -0.2144(3) 0.0707(3) 0.0256(11) Uani 1 1 d . . . . .
C19B C -0.4953(3) -0.2778(3) 0.0248(3) 0.0282(12) Uani 1 1 d . . . . .
H19B H -0.550697 -0.284020 0.006046 0.034 Uiso 1 1 calc R . . . .
C20B C -0.4637(3) -0.3311(3) 0.0103(3) 0.0258(11) Uani 1 1 d . . . . .
C21B C -0.1673(3) -0.2975(3) 0.1046(3) 0.0239(11) Uani 1 1 d . . . . .
C22B C -0.1031(3) -0.2347(3) 0.1522(3) 0.0244(11) Uani 1 1 d . . . . .
H22B H -0.047812 -0.229324 0.169947 0.029 Uiso 1 1 calc R . . . .
C23B C -0.1330(3) -0.1820(3) 0.1690(3) 0.0235(11) Uani 1 1 d . . . . .
C24B C -0.2188(3) -0.2147(3) 0.1308(3) 0.0215(10) Uani 1 1 d . . . . .
C25B C -0.5069(4) -0.4056(3) -0.0391(3) 0.0339(13) Uani 1 1 d . . . . .
H25A H -0.489579 -0.445851 -0.022885 0.051 Uiso 1 1 calc GR . . . .
H25B H -0.492193 -0.394730 -0.078349 0.051 Uiso 1 1 calc GR . . . .
H25C H -0.567301 -0.425097 -0.048709 0.051 Uiso 1 1 calc GR . . . .
C26B C -0.4410(4) -0.1425(4) 0.0956(3) 0.0361(14) Uani 1 1 d . . . . .
H26A H -0.393398 -0.094575 0.094728 0.054 Uiso 1 1 calc GR . . . .
H26B H -0.442249 -0.143212 0.139857 0.054 Uiso 1 1 calc GR . . . .
H26E H -0.492725 -0.142652 0.068676 0.054 Uiso 1 1 calc GR . . . .
C27B C -0.1624(3) -0.3655(3) 0.0703(3) 0.0276(12) Uani 1 1 d . . . . .
H27A H -0.141370 -0.349641 0.034464 0.041 Uiso 1 1 calc GR . . . .
H27B H -0.218046 -0.409857 0.053810 0.041 Uiso 1 1 calc GR . . . .
H27C H -0.124672 -0.381977 0.099917 0.041 Uiso 1 1 calc GR . . . .
C28B C -0.0830(4) -0.1068(3) 0.2184(3) 0.0310(13) Uani 1 1 d . . . . .
H28A H -0.077944 -0.061061 0.197553 0.046 Uiso 1 1 calc GR . . . .
H28B H -0.027307 -0.103299 0.239274 0.046 Uiso 1 1 calc GR . . . .
H28C H -0.110969 -0.106974 0.250639 0.046 Uiso 1 1 calc GR . . . .
B1A B 0.2487(4) -0.3688(3) -0.0262(3) 0.0220(11) Uani 1 1 d . . . . .
C1A C -0.1844(4) -0.3986(4) -0.3034(3) 0.0402(15) Uani 1 1 d . . . . .
F1A F 0.30577(18) -0.30551(18) -0.04409(15) 0.0273(7) Uani 1 1 d . . . . .
Ir1A Ir -0.25437(2) -0.45981(2) -0.26065(2) 0.03027(7) Uani 1 1 d . . . . .
N1A N -0.2734(3) -0.3578(3) -0.1587(2) 0.0256(10) Uani 1 1 d . . . . .
O1A O -0.1390(4) -0.3614(4) -0.3272(3) 0.0569(14) Uani 1 1 d . . . . .
C2A C -0.2527(4) -0.5484(4) -0.3019(4) 0.0453(17) Uani 1 1 d . . . . .
F2A F 0.28880(19) -0.41239(19) 0.00432(15) 0.0266(7) Uani 1 1 d . . . . .
N2A N -0.2643(3) -0.3634(3) -0.2177(2) 0.0257(10) Uani 1 1 d . . . . .
O2A O -0.2530(4) -0.6037(3) -0.3280(3) 0.0681(18) Uani 1 1 d . . . . .
C3A C -0.2844(3) -0.2922(3) -0.1439(3) 0.0305(12) Uani 1 1 d . . . . .
H3A H -0.291050 -0.274917 -0.105010 0.037 Uiso 1 1 calc R . . . .
N3A N -0.3267(3) -0.4936(3) -0.1513(3) 0.0354(12) Uani 1 1 d . . . . .
C4A C -0.2842(4) -0.2556(3) -0.1957(3) 0.0348(14) Uani 1 1 d . . . . .
H4A H -0.291218 -0.208294 -0.200224 0.042 Uiso 1 1 calc R . . . .
N4A N -0.3293(3) -0.5247(3) -0.2110(3) 0.0389(13) Uani 1 1 d . . . . .
C5A C -0.2717(4) -0.3014(3) -0.2402(3) 0.0324(13) Uani 1 1 d . . . . .
H5A H -0.268756 -0.290168 -0.281203 0.039 Uiso 1 1 calc R . . . .
N5A N 0.1747(3) -0.4220(3) -0.0852(2) 0.0205(9) Uani 1 1 d . . . . .
C6A C -0.3853(4) -0.5450(5) -0.1298(4) 0.0479(19) Uani 1 1 d . . . . .
H6A H -0.395377 -0.536306 -0.090436 0.058 Uiso 1 1 calc R . . . .
N6A N 0.2127(3) -0.3365(2) 0.0197(2) 0.0206(9) Uani 1 1 d . . . . .
C7A C -0.4275(4) -0.6125(4) -0.1767(4) 0.051(2) Uani 1 1 d . . . . .
H7A H -0.472317 -0.660019 -0.175593 0.062 Uiso 1 1 calc R . . . .
C8A C -0.3925(4) -0.5982(4) -0.2257(4) 0.0477(19) Uani 1 1 d . . . . .
H8A H -0.410528 -0.634992 -0.264354 0.057 Uiso 1 1 calc R . . . .
C9A C -0.2637(3) -0.4149(3) -0.1186(3) 0.0265(11) Uani 1 1 d . . . . .
H9A H -0.273371 -0.401745 -0.077499 0.032 Uiso 1 1 calc R . . . .
C10A C -0.1759(3) -0.4106(3) -0.1026(2) 0.0221(10) Uani 1 1 d . . . . .
C11A C -0.1101(3) -0.3424(3) -0.1056(3) 0.0225(10) Uani 1 1 d . . . . .
H11A H -0.119877 -0.298955 -0.119400 0.027 Uiso 1 1 calc R . . . .
C12A C -0.0306(3) -0.3379(3) -0.0886(3) 0.0230(11) Uani 1 1 d . . . . .
H12A H 0.014408 -0.290991 -0.090347 0.028 Uiso 1 1 calc R . . . .
C13A C -0.0154(3) -0.4016(3) -0.0687(2) 0.0192(10) Uani 1 1 d . . . . .
C14A C -0.0814(3) -0.4687(3) -0.0647(3) 0.0248(11) Uani 1 1 d . . . . .
H14A H -0.071780 -0.511952 -0.050122 0.030 Uiso 1 1 calc R . . . .
C15A C -0.1615(3) -0.4733(3) -0.0817(3) 0.0255(11) Uani 1 1 d . . . . .
H15A H -0.206418 -0.519591 -0.078958 0.031 Uiso 1 1 calc R . . . .
C16A C 0.0705(3) -0.3952(3) -0.0526(2) 0.0183(9) Uani 1 1 d . . . . .
C17A C 0.1292(3) -0.3501(3) 0.0062(2) 0.0193(10) Uani 1 1 d . . . . .
C18A C 0.1220(3) -0.3112(3) 0.0612(3) 0.0230(10) Uani 1 1 d . . . . .
C19A C 0.2010(3) -0.2751(3) 0.1052(3) 0.0268(11) Uani 1 1 d . . . . .
H19A H 0.215657 -0.245115 0.146631 0.032 Uiso 1 1 calc R . . . .
C20A C 0.2559(3) -0.2901(3) 0.0783(3) 0.0254(11) Uani 1 1 d . . . . .
C21A C 0.1784(3) -0.4623(3) -0.1370(3) 0.0241(11) Uani 1 1 d . . . . .
C22A C 0.1002(3) -0.4978(3) -0.1830(3) 0.0252(11) Uani 1 1 d . . . . .
H22A H 0.086647 -0.529639 -0.223370 0.030 Uiso 1 1 calc R . . . .
C23A C 0.0455(3) -0.4792(3) -0.1605(3) 0.0225(10) Uani 1 1 d . . . . .
C24A C 0.0927(3) -0.4312(3) -0.0980(2) 0.0191(10) Uani 1 1 d . . . . .
C25A C 0.3482(3) -0.2573(4) 0.1055(3) 0.0336(13) Uani 1 1 d . . . . .
H25D H 0.367198 -0.294881 0.089799 0.050 Uiso 1 1 calc GR . . . .
H25E H 0.364325 -0.248839 0.152416 0.050 Uiso 1 1 calc GR . . . .
H25F H 0.373822 -0.206652 0.092121 0.050 Uiso 1 1 calc GR . . . .
C26A C 0.0457(4) -0.3102(4) 0.0726(3) 0.0295(12) Uani 1 1 d . . . . .
H26F H 0.023586 -0.281757 0.042586 0.044 Uiso 1 1 calc GR . . . .
H26G H 0.060114 -0.283315 0.116758 0.044 Uiso 1 1 calc GR . . . .
H26H H 0.003486 -0.364815 0.066035 0.044 Uiso 1 1 calc GR . . . .
C27A C 0.2571(4) -0.4646(4) -0.1407(3) 0.0315(12) Uani 1 1 d . . . . .
H27D H 0.300340 -0.410276 -0.133203 0.047 Uiso 1 1 calc GR . . . .
H27E H 0.247474 -0.492698 -0.183278 0.047 Uiso 1 1 calc GR . . . .
H27F H 0.275405 -0.492386 -0.107931 0.047 Uiso 1 1 calc GR . . . .
C28A C -0.0445(3) -0.5037(4) -0.1974(3) 0.0308(13) Uani 1 1 d . . . . .
H28D H -0.055056 -0.524334 -0.242458 0.046 Uiso 1 1 calc GR . . . .
H28E H -0.057337 -0.457663 -0.194482 0.046 Uiso 1 1 calc GR . . . .
H28F H -0.079928 -0.545098 -0.179222 0.046 Uiso 1 1 calc GR . . . .
B1C B 0.7697(4) 0.5303(4) 0.4635(3) 0.0240(12) Uani 1 1 d . . . . .
F1C F 0.5032(2) 0.3617(2) 0.51940(19) 0.0429(9) Uani 1 1 d . . . . .
F2C F 0.5738(3) 0.3960(3) 0.6182(2) 0.0580(12) Uani 1 1 d . . . . .
F3C F 0.4794(3) 0.4364(3) 0.5813(2) 0.0513(10) Uani 1 1 d . . . . .
F4C F 0.7636(2) 0.7597(2) 0.6229(2) 0.0489(10) Uani 1 1 d . . . . .
F5C F 0.6353(3) 0.7214(2) 0.6140(2) 0.0489(10) Uani 1 1 d . . . . .
F6C F 0.6767(3) 0.7544(2) 0.5336(2) 0.0504(10) Uani 1 1 d . . . . .
F7C F 1.0815(6) 0.7768(7) 0.5805(5) 0.0514(9) Uani 0.460(11) 1 d D . . A 1
F8C F 0.9946(6) 0.8095(7) 0.6048(5) 0.0514(9) Uani 0.460(11) 1 d D . . A 1
F9C F 1.0634(7) 0.8740(6) 0.5436(5) 0.0514(9) Uani 0.460(11) 1 d D . . A 1
F10C F 0.8185(3) 0.7095(3) 0.2839(2) 0.0572(12) Uani 1 1 d . . . . .
C11C C 0.7142(3) 0.5469(3) 0.5052(3) 0.0246(11) Uani 1 1 d . . . . .
F11C F 0.9506(2) 0.7804(2) 0.31213(18) 0.0427(9) Uani 1 1 d . . . . .
C12C C 0.6539(3) 0.4838(3) 0.5210(3) 0.0265(11) Uani 1 1 d . . . . .
H12C H 0.646881 0.431324 0.508058 0.032 Uiso 1 1 calc R . . . .
F12C F 0.8996(3) 0.6549(2) 0.28076(19) 0.0479(10) Uani 1 1 d . . . . .
C13C C 0.6038(3) 0.4947(3) 0.5547(3) 0.0268(11) Uani 1 1 d . . . . .
F13C F 0.4558(4) 0.4321(5) 0.2885(3) 0.0522(9) Uani 0.717(10) 1 d D U . B 1
C14C C 0.6129(3) 0.5697(4) 0.5761(3) 0.0294(12) Uani 1 1 d . . . . .
H14C H 0.580161 0.577553 0.600550 0.035 Uiso 1 1 calc R . . . .
F14C F 0.5357(4) 0.5443(4) 0.2739(4) 0.0522(9) Uani 0.717(10) 1 d D U . B 1
C15C C 0.6719(3) 0.6338(4) 0.5606(3) 0.0280(12) Uani 1 1 d . . . . .
F15C F 0.4873(5) 0.4399(5) 0.2006(3) 0.0522(9) Uani 0.717(10) 1 d D U . B 1
C16C C 0.7205(3) 0.6223(3) 0.5255(3) 0.0261(11) Uani 1 1 d . . . . .
H16C H 0.759145 0.667119 0.514924 0.031 Uiso 1 1 calc R . . . .
F16C F 0.7848(2) 0.3767(2) 0.25620(18) 0.0382(8) Uani 1 1 d . . . . .
C17C C 0.5409(4) 0.4234(4) 0.5690(3) 0.0336(13) Uani 1 1 d . . . . .
F17C F 0.6575(2) 0.2978(2) 0.20395(17) 0.0390(8) Uani 1 1 d . . . . .
C18C C 0.6860(4) 0.7172(4) 0.5816(3) 0.0348(13) Uani 1 1 d . . . . .
F18C F 0.7170(3) 0.2803(2) 0.29578(19) 0.0446(9) Uani 1 1 d . . . . .
C21C C 0.8370(3) 0.6136(3) 0.4530(3) 0.0247(11) Uani 1 1 d . . . . .
C22C C 0.8975(3) 0.6748(3) 0.5042(3) 0.0249(11) Uani 1 1 d . . . . .
H22C H 0.897157 0.668730 0.546649 0.030 Uiso 1 1 calc R . . . .
F22C F 1.0751(2) 0.5700(3) 0.5950(2) 0.0554(12) Uani 1 1 d . . . . .
C23C C 0.9574(3) 0.7432(3) 0.4958(3) 0.0280(12) Uani 1 1 d . . . . .
F23C F 1.0610(3) 0.4706(3) 0.6427(2) 0.0605(12) Uani 1 1 d . . . . .
C24C C 0.9590(4) 0.7568(3) 0.4347(3) 0.0302(12) Uani 1 1 d . . . . .
H24C H 1.000164 0.803674 0.428672 0.036 Uiso 1 1 calc R . . . .
F24C F 1.0256(2) 0.5593(3) 0.67320(19) 0.0498(10) Uani 1 1 d . . . . .
C25C C 0.8982(3) 0.6993(3) 0.3830(3) 0.0273(11) Uani 1 1 d . . . . .
C26C C 0.8401(3) 0.6295(3) 0.3923(3) 0.0262(11) Uani 1 1 d . . . . .
H26C H 0.800474 0.590790 0.355666 0.031 Uiso 1 1 calc R . . . .
C27C C 1.0214(5) 0.8025(5) 0.5527(4) 0.0514(9) Uani 1 1 d D . . . .
C28C C 0.8923(4) 0.7114(4) 0.3156(3) 0.0333(13) Uani 1 1 d . . . . .
C31C C 0.7078(3) 0.4780(3) 0.3925(3) 0.0212(10) Uani 1 1 d . . . . .
C32C C 0.6377(3) 0.4880(3) 0.3592(3) 0.0246(11) Uani 1 1 d . . . . .
H32C H 0.620582 0.521257 0.380609 0.029 Uiso 1 1 calc R . . . .
C33C C 0.5922(3) 0.4510(3) 0.2956(3) 0.0271(11) Uani 1 1 d . . . . .
C34C C 0.6141(3) 0.4011(3) 0.2622(3) 0.0247(11) Uani 1 1 d . . . . .
H34C H 0.583397 0.376235 0.218693 0.030 Uiso 1 1 calc R . . . .
C35C C 0.6823(3) 0.3890(3) 0.2947(3) 0.0222(10) Uani 1 1 d . . . . .
C36C C 0.7283(3) 0.4271(3) 0.3582(2) 0.0211(10) Uani 1 1 d . . . . .
H36C H 0.775388 0.418178 0.378911 0.025 Uiso 1 1 calc R . . . .
C37C C 0.5189(5) 0.4658(5) 0.2631(4) 0.0522(9) Uani 1 1 d D U . . .
C38C C 0.7096(4) 0.3360(3) 0.2629(3) 0.0280(12) Uani 1 1 d . . . . .
C41C C 0.8176(3) 0.4804(3) 0.5020(3) 0.0249(11) Uani 1 1 d . . . . .
C42C C 0.7762(4) 0.3974(3) 0.4970(3) 0.0281(12) Uani 1 1 d . . . . .
H42C H 0.719516 0.370496 0.470951 0.034 Uiso 1 1 calc R . . . .
C43C C 0.8144(4) 0.3535(4) 0.5281(3) 0.0314(12) Uani 1 1 d . . . . .
C44C C 0.8971(4) 0.3908(4) 0.5684(3) 0.0335(13) Uani 1 1 d . . . . .
H44C H 0.924038 0.361228 0.589992 0.040 Uiso 1 1 calc R . . . .
C45C C 0.9376(4) 0.4716(4) 0.5755(3) 0.0289(12) Uani 1 1 d . . . . .
C46C C 0.8998(3) 0.5152(3) 0.5430(3) 0.0278(11) Uani 1 1 d . . . . .
H46C H 0.930967 0.571017 0.548799 0.033 Uiso 1 1 calc R . . . .
C47C C 0.7675(5) 0.2664(4) 0.5197(3) 0.0441(15) Uani 1 1 d . U . . .
C48C C 1.0244(4) 0.5162(4) 0.6206(3) 0.0358(14) Uani 1 1 d . . . . .
B1D B 0.2129(4) -0.0157(3) 0.2013(3) 0.0200(11) Uani 1 1 d . . . . .
F1D F 0.2067(5) 0.0520(6) 0.4423(4) 0.0535(10) Uani 0.5 1 d D U . C 1
F2D F 0.0993(6) -0.0590(5) 0.4047(5) 0.0535(10) Uani 0.5 1 d D U . C 1
F3D F 0.0849(6) 0.0485(6) 0.4298(5) 0.0535(10) Uani 0.5 1 d D U . C 1
F7D F -0.0884(2) -0.0845(2) 0.04913(18) 0.0406(9) Uani 1 1 d . . . . .
F8D F -0.1155(2) -0.1983(2) -0.00179(19) 0.0414(9) Uani 1 1 d . . . . .
F9D F -0.0802(2) -0.0969(2) -0.04609(18) 0.0423(9) Uani 1 1 d . . . . .
F10D F 0.1404(2) -0.1643(2) -0.08289(17) 0.0414(9) Uani 1 1 d . . . . .
C11D C 0.1651(3) 0.0178(3) 0.2413(2) 0.0195(10) Uani 1 1 d . . . . .
F11D F 0.2469(2) -0.05683(19) -0.03169(17) 0.0322(7) Uani 1 1 d . . . . .
C12D C 0.1633(3) 0.0048(3) 0.3032(3) 0.0246(11) Uani 1 1 d . . . . .
H12D H 0.189701 -0.026252 0.322710 0.029 Uiso 1 1 calc R . . . .
F12D F 0.2350(3) -0.1656(2) -0.00147(19) 0.0433(9) Uani 1 1 d . . . . .
C13D C 0.1246(4) 0.0351(3) 0.3370(3) 0.0288(12) Uani 1 1 d D . . . .
F13D F 0.3608(3) 0.1947(3) 0.0636(2) 0.0461(10) Uani 1 1 d . . . . .
C14D C 0.0840(3) 0.0793(3) 0.3095(3) 0.0304(12) Uani 1 1 d . . . . .
H14D H 0.055600 0.098733 0.331602 0.036 Uiso 1 1 calc R . . . .
F14D F 0.4241(3) 0.1213(3) 0.0643(2) 0.0505(11) Uani 1 1 d . . . . .
C15D C 0.0859(3) 0.0944(3) 0.2492(3) 0.0259(11) Uani 1 1 d . . . . .
F15D F 0.4913(3) 0.2409(3) 0.1144(2) 0.0706(16) Uani 1 1 d . . . . .
C16D C 0.1263(3) 0.0652(3) 0.2163(3) 0.0222(10) Uani 1 1 d . . . . .
H16D H 0.127669 0.077932 0.175368 0.027 Uiso 1 1 calc R . . . .
F16D F 0.4936(5) 0.2870(4) 0.3442(4) 0.0417(7) Uani 0.6 1 d D U . D 1
C17D C 0.1246(4) 0.0182(4) 0.4004(3) 0.0535(10) Uani 1 1 d D U . . .
F17D F 0.5656(6) 0.2072(6) 0.3511(6) 0.0417(7) Uani 0.4 1 d D U . D 2
C18D C 0.0413(6) 0.1395(6) 0.2178(5) 0.0642(7) Uani 1 1 d . . . . .
F18D F 0.4617(4) 0.1875(4) 0.3872(3) 0.0417(7) Uani 0.6 1 d D U . D 1
F19D F 0.4473(5) -0.1178(6) 0.2431(4) 0.0405(7) Uani 0.577(14) 1 d D U . E 1
F20D F 0.4673(4) -0.0862(6) 0.3426(4) 0.0405(7) Uani 0.577(14) 1 d D U . E 1
C21D C 0.1544(3) -0.0575(3) 0.1271(2) 0.0190(10) Uani 1 1 d . . . . .
F21D F 0.4175(5) -0.2116(5) 0.2983(5) 0.0405(7) Uani 0.577(14) 1 d D U . E 1
C22D C 0.0704(3) -0.0736(3) 0.1014(2) 0.0189(10) Uani 1 1 d . . . . .
H22D H 0.042594 -0.062440 0.128875 0.023 Uiso 1 1 calc R . . . .
F22D F 0.1337(2) -0.3337(2) 0.30275(18) 0.0376(8) Uani 1 1 d . . . . .
C23D C 0.0258(3) -0.1056(3) 0.0365(3) 0.0220(10) Uani 1 1 d . . . . .
F23D F 0.0953(2) -0.2474(2) 0.33353(18) 0.0400(9) Uani 1 1 d . . . . .
C24D C 0.0640(3) -0.1231(3) -0.0055(3) 0.0233(11) Uani 1 1 d . . . . .
H24D H 0.034754 -0.142558 -0.049993 0.028 Uiso 1 1 calc R . . . .
F24D F 0.0474(2) -0.3053(2) 0.23432(18) 0.0393(9) Uani 1 1 d . . . . .
C25D C 0.1461(3) -0.1113(3) 0.0198(2) 0.0213(10) Uani 1 1 d . . . . .
C26D C 0.1896(3) -0.0809(3) 0.0846(2) 0.0200(10) Uani 1 1 d . . . . .
H26D H 0.244933 -0.075784 0.100703 0.024 Uiso 1 1 calc R . . . .
C27D C -0.0635(3) -0.1208(3) 0.0099(3) 0.0264(11) Uani 1 1 d . . . . .
C28D C 0.1912(4) -0.1253(3) -0.0234(3) 0.0273(11) Uani 1 1 d . . . . .
C31D C 0.2992(3) 0.0606(3) 0.2051(3) 0.0217(10) Uani 1 1 d . . . . .
C32D C 0.3224(3) 0.0882(3) 0.1528(3) 0.0209(10) Uani 1 1 d . . . . .
H32D H 0.284900 0.062881 0.110858 0.025 Uiso 1 1 calc R . . . .
C33D C 0.3990(3) 0.1518(3) 0.1597(3) 0.0237(11) Uani 1 1 d . . . . .
C34D C 0.4543(3) 0.1911(3) 0.2200(3) 0.0290(12) Uani 1 1 d . . . . .
H34D H 0.506608 0.233717 0.224650 0.035 Uiso 1 1 calc R . . . .
C35D C 0.4326(3) 0.1674(3) 0.2740(3) 0.0291(12) Uani 1 1 d D . . . .
C36D C 0.3562(3) 0.1027(3) 0.2659(3) 0.0242(11) Uani 1 1 d . . . . .
H36D H 0.342236 0.086644 0.302998 0.029 Uiso 1 1 calc R . . . .
C37D C 0.4190(3) 0.1778(3) 0.1014(3) 0.0286(12) Uani 1 1 d . . . . .
C41D C 0.2348(3) -0.0842(3) 0.2337(2) 0.0209(10) Uani 1 1 d . . . . .
C42D C 0.3129(3) -0.0858(3) 0.2482(3) 0.0225(10) Uani 1 1 d . . . . .
H42D H 0.357446 -0.043991 0.240152 0.027 Uiso 1 1 calc R . . . .
C43D C 0.3273(3) -0.1471(3) 0.2743(3) 0.0252(11) Uani 1 1 d . . . . .
C44D C 0.2648(4) -0.2085(3) 0.2875(3) 0.0269(11) Uani 1 1 d . . . . .
H44D H 0.275146 -0.249249 0.306403 0.032 Uiso 1 1 calc R . . . .
C45D C 0.1866(3) -0.2093(3) 0.2725(3) 0.0244(11) Uani 1 1 d . . . . .
C46D C 0.1722(3) -0.1488(3) 0.2454(3) 0.0225(10) Uani 1 1 d . . . . .
H46D H 0.117475 -0.151767 0.234471 0.027 Uiso 1 1 calc R . . . .
C47D C 0.4128(4) -0.1434(4) 0.2905(3) 0.0405(7) Uani 1 1 d D U . . .
C48D C 0.1163(4) -0.2732(3) 0.2859(3) 0.0294(12) Uani 1 1 d . . . . .
C2 C 0.4905(4) 0.2118(3) 0.3374(3) 0.0417(7) Uani 1 1 d D U . . .
F2E F 0.0630(9) -0.0525(7) 0.3977(7) 0.0535(10) Uani 0.3 1 d D U . C 2
F1E F 0.1322(14) -0.0513(10) 0.4122(12) 0.0535(10) Uani 0.2 1 d D U . C 3
F3E F 0.1174(10) 0.0763(8) 0.4366(7) 0.0535(10) Uani 0.3 1 d D U . C 2
F0AA F 1.0616(6) 0.7685(5) 0.5951(4) 0.0514(9) Uani 0.540(11) 1 d D . . A 2
F1AA F 1.0858(6) 0.8583(5) 0.5391(4) 0.0514(9) Uani 0.540(11) 1 d D . . A 2
F2AA F 0.9888(5) 0.8353(6) 0.5864(5) 0.0514(9) Uani 0.540(11) 1 d D . . A 2
F17E F 0.5705(4) 0.2303(4) 0.3407(4) 0.0417(7) Uani 0.6 1 d D . . D 1
F18E F 0.4798(6) 0.1704(6) 0.3844(5) 0.0417(7) Uani 0.4 1 d D U . D 2
F16E F 0.5058(8) 0.2853(6) 0.3576(6) 0.0417(7) Uani 0.4 1 d D U . D 2
F3AA F 0.5463(9) 0.5388(9) 0.2462(9) 0.0522(9) Uani 0.283(10) 1 d D U . B 2
F4AA F 0.4719(11) 0.4126(11) 0.2074(7) 0.0522(9) Uani 0.283(10) 1 d D U . B 2
F5AA F 0.4677(10) 0.4697(13) 0.2944(8) 0.0522(9) Uani 0.283(10) 1 d D U . B 2
F20E F 0.4570(6) -0.1158(9) 0.3517(5) 0.0405(7) Uani 0.423(14) 1 d D U . E 2
F21E F 0.4058(7) -0.2201(6) 0.2757(7) 0.0405(7) Uani 0.423(14) 1 d D U . E 2
F19E F 0.4609(7) -0.1049(8) 0.2572(6) 0.0405(7) Uani 0.423(14) 1 d D U . E 2
F6AA F 0.7418(3) 0.2443(2) 0.5697(2) 0.0630(13) Uani 1 1 d . U . F 2
F7AA F 0.7003(4) 0.2349(3) 0.4686(2) 0.0833(19) Uani 1 1 d . U . G 2
F8AA F 0.8139(4) 0.2273(3) 0.5138(3) 0.0801(16) Uani 1 1 d . U . H 2
F9AA F 0.0488(10) 0.0010(14) 0.4106(10) 0.0535(10) Uani 0.2 1 d D U . C 3
F0BA F 0.1953(8) 0.0188(9) 0.4398(7) 0.0535(10) Uani 0.3 1 d D U . C 2
F1BA F 0.1804(12) 0.0707(11) 0.4525(8) 0.0535(10) Uani 0.2 1 d D U . C 3
F1 F -0.0214(3) 0.0950(3) 0.1621(3) 0.0642(7) Uani 1 1 d . . . I 1
F2 F -0.0014(3) 0.1590(3) 0.2510(3) 0.0642(7) Uani 1 1 d . . . J 1
F3 F 0.0864(3) 0.2023(3) 0.1987(3) 0.0642(7) Uani 1 1 d . . . K 1
C5 C 0.3199(9) 0.2616(10) 0.6259(8) 0.072(6) Uani 0.5 1 d D . . . .
H5C H 0.335877 0.306371 0.602882 0.086 Uiso 0.5 1 calc R . . . .
H5D H 0.313646 0.282062 0.665895 0.086 Uiso 0.5 1 calc R . . . .
C7 C 0.2346(9) 0.1997(9) 0.5848(8) 0.078(6) Uani 0.5 1 d D . . . .
H7C H 0.199651 0.227812 0.569399 0.093 Uiso 0.5 1 calc R . . . .
H7D H 0.241412 0.175429 0.546604 0.093 Uiso 0.5 1 calc R . . . .
C8 C 0.1892(14) 0.1371(10) 0.6123(10) 0.087(8) Uani 0.5 1 d D . . . .
H8 H 0.210735 0.147290 0.657850 0.105 Uiso 0.5 1 calc R . . . .
C9 C 0.3888(14) 0.241(2) 0.6439(11) 0.135(13) Uani 0.5 1 d D . . . .
H9C H 0.429659 0.269150 0.622865 0.202 Uiso 0.5 1 calc GR . . . .
H9D H 0.368759 0.183570 0.630674 0.202 Uiso 0.5 1 calc GR . . . .
H9E H 0.414942 0.256052 0.690586 0.202 Uiso 0.5 1 calc GR . . . .
C10 C 0.1209(15) 0.0647(15) 0.5877(10) 0.111(9) Uani 0.5 1 d D . . . .
H10A H 0.083805 0.068148 0.548047 0.167 Uiso 0.5 1 calc GR . . . .
H10B H 0.090903 0.050584 0.619082 0.167 Uiso 0.5 1 calc GR . . . .
H10C H 0.139434 0.023910 0.578443 0.167 Uiso 0.5 1 calc GR . . . .
C3 C 0.500000 0.000000 0.500000 0.063(7) Uani 0.5 2 d DS T P . .
C4 C 0.3558(9) -0.0143(12) 0.4357(9) 0.072(6) Uani 0.5 1 d D . . . .
H4C H 0.338564 -0.059461 0.401435 0.108 Uiso 0.25 1 calc GR . . L 1
H4D H 0.332456 0.022027 0.418980 0.108 Uiso 0.25 1 calc GR . . L 1
H4E H 0.335419 -0.033490 0.471107 0.108 Uiso 0.25 1 calc GR . . L 1
C0AA C 0.4472(12) 0.0278(15) 0.4590(13) 0.052(8) Uani 0.25 1 d D . . M 1
C1AA C 0.4100(10) -0.0392(18) 0.4791(14) 0.056(8) Uani 0.25 1 d D . . M 2

loop_
_atom_site_aniso_label
_atom_site_aniso_U_11
_atom_site_aniso_U_22
_atom_site_aniso_U_33
_atom_site_aniso_U_23
_atom_site_aniso_U_13
_atom_site_aniso_U_12
O00W 0.037(2) 0.066(3) 0.025(2) 0.013(2) 0.0067(19) 0.021(2)
B1B 0.013(2) 0.021(3) 0.033(3) 0.003(2) 0.005(2) 0.005(2)
C1B 0.034(3) 0.031(3) 0.027(3) 0.006(2) 0.009(2) 0.019(3)
F1B 0.0313(18) 0.054(2) 0.0260(18) -0.0052(16) 0.0025(14) 0.0219(17)
Ir1B 0.02132(10) 0.02237(10) 0.02240(11) 0.00257(8) 0.00567(8) 0.01034(8)
N1B 0.026(2) 0.021(2) 0.020(2) 0.0000(17) 0.0083(18) 0.0078(18)
O1B 0.024(2) 0.038(2) 0.038(2) 0.0051(19) 0.0067(18) 0.0059(19)
C2B 0.025(3) 0.036(3) 0.038(4) 0.009(3) 0.011(2) 0.016(2)
F2B 0.0219(16) 0.0158(15) 0.070(3) 0.0088(16) 0.0047(16) 0.0049(13)
N2B 0.026(2) 0.022(2) 0.022(2) -0.0003(18) 0.0091(18) 0.0072(18)
C3B 0.040(3) 0.029(3) 0.024(3) -0.001(2) 0.012(3) 0.006(3)
N3B 0.023(2) 0.020(2) 0.021(2) 0.0018(17) 0.0044(17) 0.0083(17)
C4B 0.039(4) 0.048(4) 0.032(3) -0.002(3) 0.017(3) 0.007(3)
N4B 0.024(2) 0.020(2) 0.023(2) 0.0038(17) 0.0093(18) 0.0102(18)
C5B 0.028(3) 0.037(3) 0.033(3) 0.002(3) 0.015(3) 0.007(3)
N5B 0.016(2) 0.018(2) 0.025(2) 0.0016(17) 0.0022(17) 0.0041(16)
C6B 0.024(3) 0.017(2) 0.034(3) 0.000(2) 0.012(2) 0.006(2)
N6B 0.0162(19) 0.0135(19) 0.029(2) 0.0036(17) 0.0047(17) 0.0046(16)
C7B 0.032(3) 0.019(3) 0.039(3) 0.006(2) 0.020(3) 0.010(2)
C8B 0.035(3) 0.020(2) 0.030(3) 0.007(2) 0.017(2) 0.015(2)
C9B 0.021(2) 0.020(2) 0.021(3) 0.002(2) 0.004(2) 0.005(2)
C10B 0.023(2) 0.019(2) 0.020(2) 0.0033(19) 0.004(2) 0.008(2)
C11B 0.035(3) 0.023(3) 0.022(3) 0.007(2) 0.010(2) 0.010(2)
C12B 0.034(3) 0.020(3) 0.030(3) 0.011(2) 0.013(2) 0.008(2)
C13B 0.019(2) 0.018(2) 0.022(3) 0.0046(19) 0.005(2) 0.0070(19)
C14B 0.025(3) 0.023(3) 0.026(3) 0.007(2) 0.009(2) 0.013(2)
C15B 0.020(2) 0.019(2) 0.029(3) 0.007(2) 0.008(2) 0.007(2)
C16B 0.022(2) 0.017(2) 0.022(3) 0.0049(19) 0.006(2) 0.009(2)
C17B 0.018(2) 0.021(2) 0.026(3) 0.006(2) 0.006(2) 0.007(2)
C18B 0.020(2) 0.028(3) 0.030(3) 0.008(2) 0.008(2) 0.012(2)
C19B 0.017(2) 0.032(3) 0.034(3) 0.007(2) 0.006(2) 0.011(2)
C20B 0.016(2) 0.025(3) 0.029(3) 0.005(2) 0.003(2) 0.004(2)
C21B 0.020(2) 0.023(3) 0.031(3) 0.011(2) 0.008(2) 0.011(2)
C22B 0.018(2) 0.022(3) 0.032(3) 0.008(2) 0.004(2) 0.009(2)
C23B 0.020(2) 0.020(2) 0.026(3) 0.008(2) 0.004(2) 0.006(2)
C24B 0.016(2) 0.019(2) 0.029(3) 0.007(2) 0.005(2) 0.0075(19)
C25B 0.022(3) 0.026(3) 0.039(3) -0.003(2) -0.004(2) 0.006(2)
C26B 0.025(3) 0.038(3) 0.044(4) 0.000(3) 0.002(3) 0.019(3)
C27B 0.019(2) 0.022(3) 0.039(3) 0.008(2) 0.008(2) 0.008(2)
C28B 0.026(3) 0.022(3) 0.033(3) 0.001(2) -0.004(2) 0.007(2)
B1A 0.018(3) 0.021(3) 0.026(3) 0.007(2) 0.004(2) 0.009(2)
C1A 0.041(4) 0.047(4) 0.036(4) 0.004(3) 0.006(3) 0.026(3)
F1A 0.0170(14) 0.0278(16) 0.0308(17) 0.0082(13) 0.0049(13) 0.0047(12)
Ir1A 0.02791(12) 0.02988(12) 0.02941(12) -0.00222(9) -0.00206(9) 0.01702(10)
N1A 0.021(2) 0.024(2) 0.032(3) 0.0046(19) 0.0005(19) 0.0141(18)
O1A 0.058(3) 0.075(4) 0.048(3) 0.018(3) 0.024(3) 0.033(3)
C2A 0.033(3) 0.047(4) 0.046(4) -0.007(3) -0.008(3) 0.022(3)
F2A 0.0231(15) 0.0308(16) 0.0279(17) 0.0066(13) 0.0029(13) 0.0166(13)
N2A 0.028(2) 0.025(2) 0.022(2) 0.0019(18) 0.0013(18) 0.0128(19)
O2A 0.065(4) 0.054(3) 0.081(4) -0.021(3) -0.006(3) 0.045(3)
C3A 0.025(3) 0.029(3) 0.039(3) 0.004(2) 0.006(2) 0.016(2)
N3A 0.021(2) 0.033(3) 0.049(3) 0.017(2) 0.002(2) 0.012(2)
C4A 0.030(3) 0.023(3) 0.052(4) 0.005(3) 0.008(3) 0.016(2)
N4A 0.032(3) 0.027(3) 0.044(3) -0.006(2) -0.013(2) 0.017(2)
C5A 0.036(3) 0.026(3) 0.034(3) 0.008(2) 0.003(3) 0.017(2)
N5A 0.017(2) 0.022(2) 0.023(2) 0.0052(17) 0.0061(17) 0.0092(17)
C6A 0.023(3) 0.057(4) 0.066(5) 0.036(4) 0.011(3) 0.018(3)
N6A 0.018(2) 0.018(2) 0.023(2) 0.0044(17) 0.0016(17) 0.0079(17)
C7A 0.029(3) 0.036(4) 0.065(5) 0.023(3) -0.008(3) 0.003(3)
C8A 0.035(3) 0.027(3) 0.061(5) 0.012(3) -0.009(3) 0.008(3)
C9A 0.020(2) 0.033(3) 0.027(3) 0.007(2) 0.002(2) 0.015(2)
C10A 0.020(2) 0.024(3) 0.021(3) 0.001(2) 0.001(2) 0.012(2)
C11A 0.022(2) 0.018(2) 0.026(3) 0.003(2) 0.003(2) 0.010(2)
C12A 0.020(2) 0.013(2) 0.031(3) 0.003(2) 0.004(2) 0.0054(19)
C13A 0.019(2) 0.017(2) 0.020(2) 0.0028(19) 0.0032(19) 0.0077(19)
C14A 0.023(3) 0.022(3) 0.030(3) 0.012(2) 0.007(2) 0.010(2)
C15A 0.016(2) 0.027(3) 0.030(3) 0.012(2) 0.005(2) 0.006(2)
C16A 0.019(2) 0.014(2) 0.022(2) 0.0078(19) 0.0058(19) 0.0071(18)
C17A 0.019(2) 0.017(2) 0.023(3) 0.0068(19) 0.0054(19) 0.0082(19)
C18A 0.024(3) 0.019(2) 0.024(3) 0.008(2) 0.005(2) 0.009(2)
C19A 0.029(3) 0.028(3) 0.019(3) 0.003(2) 0.003(2) 0.011(2)
C20A 0.026(3) 0.023(3) 0.023(3) 0.005(2) 0.001(2) 0.011(2)
C21A 0.023(3) 0.022(2) 0.029(3) 0.008(2) 0.010(2) 0.010(2)
C22A 0.028(3) 0.022(3) 0.025(3) 0.002(2) 0.006(2) 0.012(2)
C23A 0.022(2) 0.018(2) 0.022(3) 0.002(2) 0.002(2) 0.007(2)
C24A 0.018(2) 0.017(2) 0.021(2) 0.0064(19) 0.0021(19) 0.0082(19)
C25A 0.021(3) 0.036(3) 0.033(3) -0.004(3) -0.001(2) 0.009(2)
C26A 0.032(3) 0.033(3) 0.026(3) 0.004(2) 0.011(2) 0.015(2)
C27A 0.029(3) 0.038(3) 0.034(3) 0.008(3) 0.013(2) 0.019(3)
C28A 0.020(3) 0.032(3) 0.030(3) -0.007(2) 0.000(2) 0.008(2)
B1C 0.020(3) 0.028(3) 0.023(3) 0.002(2) 0.008(2) 0.008(2)
F1C 0.0326(19) 0.038(2) 0.043(2) 0.0017(17) 0.0128(17) 0.0012(16)
F2C 0.037(2) 0.061(3) 0.051(3) 0.029(2) -0.0011(19) 0.0027(19)
F3C 0.042(2) 0.052(2) 0.066(3) 0.011(2) 0.034(2) 0.0161(19)
F4C 0.040(2) 0.037(2) 0.055(3) -0.0145(18) 0.0064(19) 0.0112(17)
F5C 0.051(2) 0.047(2) 0.059(3) 0.0023(19) 0.030(2) 0.025(2)
F6C 0.072(3) 0.036(2) 0.051(2) 0.0125(18) 0.024(2) 0.027(2)
F7C 0.0416(18) 0.0508(19) 0.0404(18) -0.0062(14) 0.0068(13) 0.0045(14)
F8C 0.0416(18) 0.0508(19) 0.0404(18) -0.0062(14) 0.0068(13) 0.0045(14)
F9C 0.0416(18) 0.0508(19) 0.0404(18) -0.0062(14) 0.0068(13) 0.0045(14)
F10C 0.039(2) 0.096(4) 0.039(2) 0.030(2) 0.0115(18) 0.029(2)
C11C 0.023(3) 0.029(3) 0.021(3) 0.003(2) 0.004(2) 0.012(2)
F11C 0.052(2) 0.038(2) 0.037(2) 0.0150(16) 0.0187(18) 0.0137(18)
C12C 0.024(3) 0.028(3) 0.023(3) 0.002(2) 0.003(2) 0.010(2)
F12C 0.066(3) 0.042(2) 0.037(2) 0.0057(17) 0.027(2) 0.018(2)
C13C 0.017(2) 0.036(3) 0.023(3) 0.005(2) 0.005(2) 0.008(2)
F13C 0.0465(17) 0.072(2) 0.0459(16) 0.0032(17) 0.0032(13) 0.0411(18)
C14C 0.024(3) 0.041(3) 0.025(3) 0.003(2) 0.008(2) 0.017(2)
F14C 0.0465(17) 0.072(2) 0.0459(16) 0.0032(17) 0.0032(13) 0.0411(18)
C15C 0.024(3) 0.036(3) 0.023(3) 0.001(2) 0.005(2) 0.014(2)
F15C 0.0465(17) 0.072(2) 0.0459(16) 0.0032(17) 0.0032(13) 0.0411(18)
C16C 0.020(2) 0.031(3) 0.026(3) 0.002(2) 0.008(2) 0.010(2)
F16C 0.0294(18) 0.041(2) 0.046(2) -0.0014(17) 0.0182(16) 0.0152(16)
C17C 0.031(3) 0.041(3) 0.027(3) 0.011(3) 0.009(2) 0.013(3)
F17C 0.0360(19) 0.040(2) 0.0330(19) -0.0129(15) 0.0048(15) 0.0152(16)
C18C 0.032(3) 0.041(3) 0.033(3) -0.001(3) 0.012(3) 0.017(3)
F18C 0.068(3) 0.039(2) 0.047(2) 0.0134(17) 0.027(2) 0.037(2)
C21C 0.021(2) 0.030(3) 0.025(3) 0.001(2) 0.007(2) 0.014(2)
C22C 0.022(3) 0.031(3) 0.022(3) 0.003(2) 0.006(2) 0.013(2)
F22C 0.0256(19) 0.083(3) 0.053(3) 0.030(2) 0.0112(18) 0.017(2)
C23C 0.025(3) 0.028(3) 0.026(3) 0.002(2) 0.006(2) 0.009(2)
F23C 0.049(2) 0.064(3) 0.065(3) 0.011(2) -0.008(2) 0.038(2)
C24C 0.026(3) 0.027(3) 0.033(3) 0.007(2) 0.007(2) 0.008(2)
F24C 0.038(2) 0.066(3) 0.034(2) -0.0052(19) 0.0021(17) 0.019(2)
C25C 0.027(3) 0.029(3) 0.029(3) 0.007(2) 0.012(2) 0.013(2)
C26C 0.020(2) 0.027(3) 0.028(3) -0.001(2) 0.004(2) 0.010(2)
C27C 0.0416(18) 0.0508(19) 0.0404(18) -0.0062(14) 0.0068(13) 0.0045(14)
C28C 0.029(3) 0.035(3) 0.033(3) 0.008(3) 0.013(3) 0.009(3)
C31C 0.019(2) 0.021(2) 0.024(3) 0.002(2) 0.009(2) 0.009(2)
C32C 0.021(2) 0.023(3) 0.029(3) -0.001(2) 0.008(2) 0.010(2)
C33C 0.021(3) 0.030(3) 0.030(3) 0.007(2) 0.008(2) 0.012(2)
C34C 0.020(2) 0.022(3) 0.023(3) 0.001(2) 0.003(2) 0.004(2)
C35C 0.022(2) 0.019(2) 0.025(3) 0.002(2) 0.009(2) 0.007(2)
C36C 0.018(2) 0.023(2) 0.024(3) 0.005(2) 0.008(2) 0.009(2)
C37C 0.0465(17) 0.072(2) 0.0459(16) 0.0032(17) 0.0032(13) 0.0411(18)
C38C 0.030(3) 0.026(3) 0.027(3) 0.002(2) 0.006(2) 0.013(2)
C41C 0.026(3) 0.031(3) 0.018(2) 0.004(2) 0.008(2) 0.013(2)
C42C 0.030(3) 0.030(3) 0.021(3) 0.002(2) 0.007(2) 0.012(2)
C43C 0.038(3) 0.030(3) 0.027(3) 0.006(2) 0.009(2) 0.016(3)
C44C 0.039(3) 0.039(3) 0.028(3) 0.009(3) 0.009(3) 0.024(3)
C45C 0.032(3) 0.036(3) 0.024(3) 0.007(2) 0.008(2) 0.019(3)
C46C 0.025(3) 0.029(3) 0.031(3) 0.005(2) 0.010(2) 0.013(2)
C47C 0.067(4) 0.038(3) 0.026(3) 0.009(3) 0.004(3) 0.026(3)
C48C 0.032(3) 0.046(4) 0.035(3) 0.011(3) 0.009(3) 0.022(3)
B1D 0.020(3) 0.016(2) 0.025(3) 0.006(2) 0.008(2) 0.008(2)
F1D 0.070(3) 0.062(2) 0.0359(17) 0.0120(18) 0.0265(19) 0.028(2)
F2D 0.070(3) 0.062(2) 0.0359(17) 0.0120(18) 0.0265(19) 0.028(2)
F3D 0.070(3) 0.062(2) 0.0359(17) 0.0120(18) 0.0265(19) 0.028(2)
F7D 0.0271(17) 0.054(2) 0.039(2) -0.0060(17) 0.0031(15) 0.0228(17)
F8D 0.0223(17) 0.0326(19) 0.054(2) 0.0055(17) 0.0015(16) 0.0033(14)
F9D 0.0344(19) 0.060(2) 0.033(2) 0.0224(18) 0.0048(16) 0.0228(18)
F10D 0.039(2) 0.043(2) 0.0303(19) -0.0098(16) 0.0154(16) 0.0047(16)
C11D 0.018(2) 0.013(2) 0.022(2) -0.0004(18) 0.0051(19) 0.0026(18)
F11D 0.0355(18) 0.0260(16) 0.0372(19) 0.0095(14) 0.0200(15) 0.0093(14)
C12D 0.024(3) 0.023(3) 0.023(3) 0.001(2) 0.004(2) 0.008(2)
F12D 0.068(3) 0.045(2) 0.052(2) 0.0258(18) 0.040(2) 0.043(2)
C13D 0.031(3) 0.026(3) 0.025(3) 0.001(2) 0.009(2) 0.008(2)
F13D 0.052(2) 0.061(3) 0.048(2) 0.031(2) 0.0240(19) 0.039(2)
C14D 0.025(3) 0.025(3) 0.036(3) -0.006(2) 0.011(2) 0.006(2)
F14D 0.078(3) 0.057(3) 0.053(2) 0.029(2) 0.044(2) 0.048(2)
C15D 0.021(3) 0.020(2) 0.032(3) 0.000(2) 0.007(2) 0.006(2)
F15D 0.049(3) 0.066(3) 0.047(3) 0.019(2) 0.011(2) -0.023(2)
C16D 0.020(2) 0.018(2) 0.024(3) 0.000(2) 0.005(2) 0.0047(19)
F16D 0.0343(14) 0.0410(16) 0.0371(16) 0.0013(12) -0.0010(12) 0.0120(12)
C17D 0.070(3) 0.062(2) 0.0359(17) 0.0120(18) 0.0265(19) 0.028(2)
F17D 0.0343(14) 0.0410(16) 0.0371(16) 0.0013(12) -0.0010(12) 0.0120(12)
C18D 0.0554(15) 0.0646(17) 0.089(2) 0.0265(15) 0.0225(14) 0.0401(14)
F18D 0.0343(14) 0.0410(16) 0.0371(16) 0.0013(12) -0.0010(12) 0.0120(12)
F19D 0.0284(14) 0.0417(18) 0.047(2) 0.0056(15) 0.0009(13) 0.0174(14)
F20D 0.0284(14) 0.0417(18) 0.047(2) 0.0056(15) 0.0009(13) 0.0174(14)
C21D 0.022(2) 0.012(2) 0.023(2) 0.0054(18) 0.007(2) 0.0067(18)
F21D 0.0284(14) 0.0417(18) 0.047(2) 0.0056(15) 0.0009(13) 0.0174(14)
C22D 0.021(2) 0.016(2) 0.020(2) 0.0047(19) 0.0076(19) 0.0078(19)
F22D 0.041(2) 0.0265(17) 0.047(2) 0.0169(16) 0.0157(17) 0.0146(15)
C23D 0.023(2) 0.016(2) 0.025(3) 0.005(2) 0.006(2) 0.007(2)
F23D 0.047(2) 0.0346(19) 0.043(2) 0.0100(16) 0.0261(18) 0.0144(17)
C24D 0.029(3) 0.017(2) 0.021(3) 0.0031(19) 0.006(2) 0.008(2)
F24D 0.0280(18) 0.0316(18) 0.042(2) 0.0128(16) 0.0047(15) -0.0006(15)
C25D 0.029(3) 0.015(2) 0.021(2) 0.0053(19) 0.011(2) 0.008(2)
C26D 0.019(2) 0.015(2) 0.024(3) 0.0041(19) 0.005(2) 0.0062(19)
C27D 0.027(3) 0.026(3) 0.024(3) 0.004(2) 0.003(2) 0.011(2)
C28D 0.034(3) 0.020(3) 0.031(3) 0.008(2) 0.015(2) 0.011(2)
C31D 0.022(2) 0.019(2) 0.026(3) 0.003(2) 0.006(2) 0.012(2)
C32D 0.021(2) 0.015(2) 0.026(3) 0.0033(19) 0.007(2) 0.0083(19)
C33D 0.020(2) 0.019(2) 0.034(3) 0.009(2) 0.011(2) 0.008(2)
C34D 0.018(2) 0.024(3) 0.039(3) 0.009(2) 0.006(2) 0.005(2)
C35D 0.025(3) 0.027(3) 0.031(3) 0.004(2) 0.005(2) 0.010(2)
C36D 0.021(2) 0.022(2) 0.029(3) 0.005(2) 0.006(2) 0.009(2)
C37D 0.022(3) 0.025(3) 0.037(3) 0.012(2) 0.011(2) 0.007(2)
C41D 0.023(2) 0.017(2) 0.019(2) -0.0006(19) 0.003(2) 0.008(2)
C42D 0.022(2) 0.020(2) 0.023(3) 0.004(2) 0.005(2) 0.008(2)
C43D 0.024(3) 0.024(3) 0.024(3) 0.001(2) 0.000(2) 0.011(2)
C44D 0.032(3) 0.025(3) 0.024(3) 0.007(2) 0.004(2) 0.015(2)
C45D 0.031(3) 0.018(2) 0.020(3) 0.003(2) 0.006(2) 0.008(2)
C46D 0.021(2) 0.020(2) 0.024(3) 0.005(2) 0.005(2) 0.008(2)
C47D 0.0284(14) 0.0417(18) 0.047(2) 0.0056(15) 0.0009(13) 0.0174(14)
C48D 0.033(3) 0.024(3) 0.031(3) 0.008(2) 0.010(2) 0.011(2)
C2 0.0343(14) 0.0410(16) 0.0371(16) 0.0013(12) -0.0010(12) 0.0120(12)
F2E 0.070(3) 0.062(2) 0.0359(17) 0.0120(18) 0.0265(19) 0.028(2)
F1E 0.070(3) 0.062(2) 0.0359(17) 0.0120(18) 0.0265(19) 0.028(2)
F3E 0.070(3) 0.062(2) 0.0359(17) 0.0120(18) 0.0265(19) 0.028(2)
F0AA 0.0416(18) 0.0508(19) 0.0404(18) -0.0062(14) 0.0068(13) 0.0045(14)
F1AA 0.0416(18) 0.0508(19) 0.0404(18) -0.0062(14) 0.0068(13) 0.0045(14)
F2AA 0.0416(18) 0.0508(19) 0.0404(18) -0.0062(14) 0.0068(13) 0.0045(14)
F17E 0.0343(14) 0.0410(16) 0.0371(16) 0.0013(12) -0.0010(12) 0.0120(12)
F18E 0.0343(14) 0.0410(16) 0.0371(16) 0.0013(12) -0.0010(12) 0.0120(12)
F16E 0.0343(14) 0.0410(16) 0.0371(16) 0.0013(12) -0.0010(12) 0.0120(12)
F3AA 0.0465(17) 0.072(2) 0.0459(16) 0.0032(17) 0.0032(13) 0.0411(18)
F4AA 0.0465(17) 0.072(2) 0.0459(16) 0.0032(17) 0.0032(13) 0.0411(18)
F5AA 0.0465(17) 0.072(2) 0.0459(16) 0.0032(17) 0.0032(13) 0.0411(18)
F20E 0.0284(14) 0.0417(18) 0.047(2) 0.0056(15) 0.0009(13) 0.0174(14)
F21E 0.0284(14) 0.0417(18) 0.047(2) 0.0056(15) 0.0009(13) 0.0174(14)
F19E 0.0284(14) 0.0417(18) 0.047(2) 0.0056(15) 0.0009(13) 0.0174(14)
F6AA 0.080(3) 0.036(2) 0.048(2) 0.0060(19) 0.021(2) -0.001(2)
F7AA 0.109(4) 0.030(2) 0.057(3) 0.000(2) -0.033(3) 0.014(2)
F8AA 0.107(4) 0.044(3) 0.112(5) 0.021(3) 0.047(4) 0.046(3)
F9AA 0.070(3) 0.062(2) 0.0359(17) 0.0120(18) 0.0265(19) 0.028(2)
F0BA 0.070(3) 0.062(2) 0.0359(17) 0.0120(18) 0.0265(19) 0.028(2)
F1BA 0.070(3) 0.062(2) 0.0359(17) 0.0120(18) 0.0265(19) 0.028(2)
F1 0.0554(15) 0.0646(17) 0.089(2) 0.0265(15) 0.0225(14) 0.0401(14)
F2 0.0554(15) 0.0646(17) 0.089(2) 0.0265(15) 0.0225(14) 0.0401(14)
F3 0.0554(15) 0.0646(17) 0.089(2) 0.0265(15) 0.0225(14) 0.0401(14)
C5 0.051(10) 0.097(14) 0.034(8) -0.011(9) 0.006(7) 0.007(10)
C7 0.111(17) 0.085(14) 0.080(14) 0.014(11) 0.063(13) 0.063(13)
C8 0.17(2) 0.073(13) 0.080(14) 0.042(12) 0.072(16) 0.085(16)
C9 0.12(2) 0.29(4) 0.066(15) 0.08(2) 0.050(15) 0.13(3)
C10 0.11(2) 0.14(3) 0.053(13) 0.017(14) 0.025(13) 0.032(19)
C3 0.044(12) 0.082(17) 0.037(11) -0.031(11) 0.010(10) 0.009(12)
C4 0.041(9) 0.104(15) 0.067(12) -0.019(10) 0.005(8) 0.039(10)
C0AA 0.055(18) 0.052(18) 0.034(15) 0.000(13) -0.002(13) 0.018(15)
C1AA 0.054(18) 0.07(2) 0.052(18) 0.040(17) 0.035(16) 0.020(16)

loop_
_atom_type_symbol
_atom_type_description
_atom_type_scat_dispersion_real
_atom_type_scat_dispersion_imag
_atom_type_scat_source
C C 0.0033 0.0016 'International Tables Vol C Tables 4.2.6.8 and 6.1.1.4'
H H 0.0000 0.0000 'International Tables Vol C Tables 4.2.6.8 and 6.1.1.4'
B B 0.0013 0.0007 'International Tables Vol C Tables 4.2.6.8 and 6.1.1.4'
F F 0.0171 0.0103 'International Tables Vol C Tables 4.2.6.8 and 6.1.1.4'
Ir Ir -1.4442 7.9887 'International Tables Vol C Tables 4.2.6.8 and 6.1.1.4'
N N 0.0061 0.0033 'International Tables Vol C Tables 4.2.6.8 and 6.1.1.4'
O O 0.0106 0.0060 'International Tables Vol C Tables 4.2.6.8 and 6.1.1.4'

loop_
_geom_angle_atom_site_label_1
_geom_angle_atom_site_label_2
_geom_angle_atom_site_label_3
_geom_angle
_geom_angle_site_symmetry_1
_geom_angle_site_symmetry_3
_geom_angle_publ_flag
F1B B1B N5B 109.0(5) . . ?
F1B B1B N6B 109.8(4) . . ?
F2B B1B F1B 108.9(5) . . ?
F2B B1B N5B 110.7(4) . . ?
F2B B1B N6B 111.1(5) . . ?
N6B B1B N5B 107.3(4) . . ?
O1B C1B Ir1B 179.0(5) . . ?
C1B Ir1B N2B 91.7(2) . . ?
C1B Ir1B N4B 177.6(2) . . ?
C2B Ir1B C1B 88.9(3) . . ?
C2B Ir1B N2B 179.0(2) . . ?
C2B Ir1B N4B 92.8(2) . . ?
N2B Ir1B N4B 86.56(17) . . ?
N2B N1B C9B 120.3(4) . . ?
C3B N1B N2B 110.2(5) . . ?
C3B N1B C9B 129.1(5) . . ?
O00W C2B Ir1B 179.2(7) . . ?
N1B N2B Ir1B 123.0(3) . . ?
C5B N2B Ir1B 130.8(4) . . ?
C5B N2B N1B 105.7(5) . . ?
N1B C3B C4B 107.9(6) . . ?
N4B N3B C9B 120.3(4) . . ?
C6B N3B N4B 110.4(4) . . ?
C6B N3B C9B 129.1(5) . . ?
C3B C4B C5B 105.3(6) . . ?
N3B N4B Ir1B 122.6(3) . . ?
C8B N4B Ir1B 130.9(4) . . ?
C8B N4B N3B 106.1(4) . . ?
N2B C5B C4B 110.9(6) . . ?
C17B N5B B1B 125.2(4) . . ?
C20B N5B B1B 126.4(5) . . ?
C20B N5B C17B 108.3(4) . . ?
N3B C6B C7B 107.4(5) . . ?
C21B N6B B1B 126.3(4) . . ?
C21B N6B C24B 108.2(4) . . ?
C24B N6B B1B 125.5(4) . . ?
C6B C7B C8B 105.9(5) . . ?
N4B C8B C7B 110.2(5) . . ?
N1B C9B C10B 111.7(4) . . ?
N3B C9B N1B 109.0(4) . . ?
N3B C9B C10B 112.9(4) . . ?
C11B C10B C9B 119.5(5) . . ?
C11B C10B C15B 119.3(5) . . ?
C15B C10B C9B 121.2(5) . . ?
C12B C11B C10B 120.3(5) . . ?
C11B C12B C13B 120.4(5) . . ?
C12B C13B C16B 120.6(5) . . ?
C14B C13B C12B 118.9(5) . . ?
C14B C13B C16B 120.3(5) . . ?
C15B C14B C13B 120.7(5) . . ?
C14B C15B C10B 120.3(5) . . ?
C17B C16B C13B 118.4(5) . . ?
C24B C16B C13B 120.5(5) . . ?
C24B C16B C17B 121.1(5) . . ?
N5B C17B C16B 120.5(5) . . ?
N5B C17B C18B 107.9(4) . . ?
C16B C17B C18B 131.6(5) . . ?
C17B C18B C26B 129.3(5) . . ?
C19B C18B C17B 106.1(5) . . ?
C19B C18B C26B 124.5(5) . . ?
C18B C19B C20B 108.7(5) . . ?
N5B C20B C19B 109.1(5) . . ?
N5B C20B C25B 123.1(5) . . ?
C19B C20B C25B 127.8(5) . . ?
N6B C21B C22B 109.0(5) . . ?
N6B C21B C27B 123.3(5) . . ?
C22B C21B C27B 127.6(5) . . ?
C23B C22B C21B 108.9(5) . . ?
C22B C23B C24B 105.9(5) . . ?
C22B C23B C28B 125.1(5) . . ?
C24B C23B C28B 129.0(5) . . ?
N6B C24B C23B 108.0(4) . . ?
C16B C24B N6B 120.4(4) . . ?
C16B C24B C23B 131.6(5) . . ?
F1A B1A N5A 110.5(4) . . ?
F1A B1A N6A 109.7(4) . . ?
F2A B1A F1A 109.1(4) . . ?
F2A B1A N5A 110.4(4) . . ?
F2A B1A N6A 110.1(4) . . ?
N5A B1A N6A 106.9(4) . . ?
O1A C1A Ir1A 176.8(6) . . ?
C1A Ir1A N2A 93.4(2) . . ?
C1A Ir1A N4A 178.2(3) . . ?
C2A Ir1A C1A 88.2(3) . . ?
C2A Ir1A N2A 176.3(2) . . ?
C2A Ir1A N4A 93.1(3) . . ?
N4A Ir1A N2A 85.44(19) . . ?
N2A N1A C9A 119.9(4) . . ?
C3A N1A N2A 110.9(5) . . ?
C3A N1A C9A 129.0(5) . . ?
O2A C2A Ir1A 178.8(6) . . ?
N1A N2A Ir1A 122.7(3) . . ?
C5A N2A Ir1A 131.3(4) . . ?
C5A N2A N1A 105.7(5) . . ?
N1A C3A C4A 106.8(5) . . ?
N4A N3A C9A 119.8(5) . . ?
C6A N3A N4A 112.4(6) . . ?
C6A N3A C9A 127.8(6) . . ?
C3A C4A C5A 106.0(5) . . ?
N3A N4A Ir1A 122.7(4) . . ?
C8A N4A Ir1A 133.3(5) . . ?
C8A N4A N3A 103.8(6) . . ?
N2A C5A C4A 110.6(6) . . ?
C21A N5A B1A 126.3(4) . . ?
C21A N5A C24A 107.6(4) . . ?
C24A N5A B1A 125.8(4) . . ?
N3A C6A C7A 105.9(7) . . ?
C17A N6A B1A 125.1(4) . . ?
C20A N6A B1A 126.4(4) . . ?
C20A N6A C17A 108.5(4) . . ?
C6A C7A C8A 107.1(6) . . ?
N4A C8A C7A 110.8(7) . . ?
N1A C9A C10A 111.5(4) . . ?
N3A C9A N1A 108.7(4) . . ?
N3A C9A C10A 111.7(5) . . ?
C11A C10A C9A 120.3(5) . . ?
C15A C10A C9A 119.6(5) . . ?
C15A C10A C11A 120.0(5) . . ?
C12A C11A C10A 119.9(5) . . ?
C11A C12A C13A 120.7(5) . . ?
C12A C13A C16A 118.9(4) . . ?
C14A C13A C12A 118.8(5) . . ?
C14A C13A C16A 122.3(4) . . ?
C13A C14A C15A 120.5(5) . . ?
C10A C15A C14A 120.0(5) . . ?
C17A C16A C13A 119.6(5) . . ?
C17A C16A C24A 121.1(5) . . ?
C24A C16A C13A 119.2(4) . . ?
N6A C17A C18A 107.4(4) . . ?
C16A C17A N6A 120.6(5) . . ?
C16A C17A C18A 132.0(5) . . ?
C17A C18A C26A 129.0(5) . . ?
C19A C18A C17A 106.4(5) . . ?
C19A C18A C26A 124.6(5) . . ?
C18A C19A C20A 108.5(5) . . ?
N6A C20A C19A 109.2(5) . . ?
N6A C20A C25A 123.0(5) . . ?
C19A C20A C25A 127.7(5) . . ?
N5A C21A C22A 109.6(5) . . ?
N5A C21A C27A 122.5(5) . . ?
C22A C21A C27A 127.9(5) . . ?
C23A C22A C21A 108.8(5) . . ?
C22A C23A C24A 106.2(5) . . ?
C22A C23A C28A 125.0(5) . . ?
C24A C23A C28A 128.8(5) . . ?
N5A C24A C16A 120.2(4) . . ?
N5A C24A C23A 107.9(4) . . ?
C16A C24A C23A 131.9(5) . . ?
C11C B1C C41C 108.2(4) . . ?
C21C B1C C11C 111.2(5) . . ?
C21C B1C C41C 110.9(4) . . ?
C31C B1C C11C 109.2(4) . . ?
C31C B1C C21C 107.5(4) . . ?
C31C B1C C41C 110.0(4) . . ?
C12C C11C B1C 120.7(5) . . ?
C16C C11C B1C 123.9(5) . . ?
C16C C11C C12C 115.3(5) . . ?
C13C C12C C11C 122.8(5) . . ?
C12C C13C C17C 118.7(5) . . ?
C14C C13C C12C 121.0(5) . . ?
C14C C13C C17C 120.3(5) . . ?
C13C C14C C15C 117.5(5) . . ?
C14C C15C C18C 121.4(5) . . ?
C16C C15C C14C 121.2(5) . . ?
C16C C15C C18C 117.5(5) . . ?
C15C C16C C11C 122.1(5) . . ?
F1C C17C C13C 112.1(5) . . ?
F2C C17C F1C 104.9(5) . . ?
F2C C17C F3C 107.4(5) . . ?
F2C C17C C13C 113.4(5) . . ?
F3C C17C F1C 105.4(5) . . ?
F3C C17C C13C 113.0(5) . . ?
F4C C18C C15C 110.6(5) . . ?
F5C C18C F4C 104.8(5) . . ?
F5C C18C C15C 112.5(5) . . ?
F6C C18C F4C 107.8(5) . . ?
F6C C18C F5C 107.7(5) . . ?
F6C C18C C15C 113.0(5) . . ?
C22C C21C B1C 123.0(5) . . ?
C26C C21C B1C 122.8(5) . . ?
C26C C21C C22C 114.2(5) . . ?
C23C C22C C21C 123.3(5) . . ?
C22C C23C C24C 120.9(5) . . ?
C22C C23C C27C 119.6(6) . . ?
C24C C23C C27C 119.5(6) . . ?
C25C C24C C23C 117.4(5) . . ?
C24C C25C C26C 120.9(5) . . ?
C24C C25C C28C 120.9(5) . . ?
C26C C25C C28C 118.2(5) . . ?
C25C C26C C21C 123.2(5) . . ?
F7C C27C C23C 110.5(7) . . ?
F8C C27C F7C 98.4(8) . . ?
F8C C27C C23C 115.1(7) . . ?
F9C C27C F7C 105.0(8) . . ?
F9C C27C F8C 108.4(8) . . ?
F9C C27C C23C 117.4(8) . . ?
F0AA C27C C23C 111.9(7) . . ?
F1AA C27C C23C 113.9(7) . . ?
F1AA C27C F0AA 101.8(7) . . ?
F2AA C27C C23C 112.2(7) . . ?
F2AA C27C F0AA 105.1(8) . . ?
F2AA C27C F1AA 111.3(8) . . ?
F10C C28C C25C 112.1(5) . . ?
F11C C28C F10C 106.7(5) . . ?
F11C C28C C25C 113.3(5) . . ?
F12C C28C F10C 105.5(5) . . ?
F12C C28C F11C 106.2(5) . . ?
F12C C28C C25C 112.5(5) . . ?
C32C C31C B1C 122.9(5) . . ?
C32C C31C C36C 115.7(5) . . ?
C36C C31C B1C 121.0(5) . . ?
C33C C32C C31C 122.1(5) . . ?
C32C C33C C34C 121.2(5) . . ?
C32C C33C C37C 118.8(5) . . ?
C34C C33C C37C 120.0(5) . . ?
C35C C34C C33C 117.6(5) . . ?
C34C C35C C36C 120.9(5) . . ?
C34C C35C C38C 121.1(5) . . ?
C36C C35C C38C 117.9(5) . . ?
C35C C36C C31C 122.4(5) . . ?
F13C C37C C33C 110.8(7) . . ?
F14C C37C F13C 103.0(6) . . ?
F14C C37C C33C 112.4(6) . . ?
F15C C37C F13C 107.1(7) . . ?
F15C C37C F14C 107.2(7) . . ?
F15C C37C C33C 115.4(6) . . ?
F3AA C37C C33C 109.1(9) . . ?
F4AA C37C C33C 110.5(10) . . ?
F4AA C37C F3AA 105.8(12) . . ?
F5AA C37C C33C 120.5(9) . . ?
F5AA C37C F3AA 102.2(11) . . ?
F5AA C37C F4AA 107.6(12) . . ?
F16C C38C C35C 111.7(4) . . ?
F17C C38C F16C 106.4(5) . . ?
F17C C38C C35C 113.0(5) . . ?
F18C C38C F16C 105.7(5) . . ?
F18C C38C F17C 106.4(5) . . ?
F18C C38C C35C 113.2(5) . . ?
C42C C41C B1C 121.3(5) . . ?
C46C C41C B1C 124.1(5) . . ?
C46C C41C C42C 114.6(5) . . ?
C43C C42C C41C 123.0(5) . . ?
C42C C43C C44C 120.7(6) . . ?
C42C C43C C47C 120.1(6) . . ?
C44C C43C C47C 119.3(6) . . ?
C45C C44C C43C 117.2(5) . . ?
C44C C45C C46C 122.0(6) . . ?
C44C C45C C48C 120.4(5) . . ?
C46C C45C C48C 117.6(5) . . ?
C45C C46C C41C 122.6(5) . . ?
F6AA C47C C43C 112.9(6) . . ?
F6AA C47C F8AA 104.8(6) . . ?
F7AA C47C C43C 113.9(5) . . ?
F7AA C47C F6AA 106.2(7) . . ?
F7AA C47C F8AA 105.8(6) . . ?
F8AA C47C C43C 112.5(6) . . ?
F22C C48C F24C 104.5(5) . . ?
F22C C48C C45C 113.1(5) . . ?
F23C C48C F22C 107.5(5) . . ?
F23C C48C F24C 105.6(5) . . ?
F23C C48C C45C 114.3(6) . . ?
F24C C48C C45C 111.1(5) . . ?
C21D B1D C11D 111.8(4) . . ?
C21D B1D C31D 111.9(4) . . ?
C21D B1D C41D 106.1(4) . . ?
C31D B1D C11D 106.5(4) . . ?
C31D B1D C41D 109.9(4) . . ?
C41D B1D C11D 110.7(4) . . ?
C12D C11D B1D 123.6(5) . . ?
C16D C11D B1D 121.2(5) . . ?
C16D C11D C12D 115.2(5) . . ?
C13D C12D C11D 122.9(5) . . ?
C12D C13D C17D 119.6(5) . . ?
C14D C13D C12D 120.1(5) . . ?
C14D C13D C17D 120.2(5) . . ?
C15D C14D C13D 118.3(5) . . ?
C14D C15D C16D 121.1(5) . . ?
C14D C15D C18D 119.6(6) . . ?
C16D C15D C18D 119.2(6) . . ?
C15D C16D C11D 122.3(5) . . ?
F1D C17D C13D 109.5(6) . . ?
F2D C17D F1D 102.0(7) . . ?
F2D C17D C13D 115.2(7) . . ?
F3D C17D F1D 103.8(7) . . ?
F3D C17D F2D 108.6(7) . . ?
F3D C17D C13D 116.2(7) . . ?
F2E C17D C13D 111.9(8) . . ?
F2E C17D F3E 109.3(10) . . ?
F2E C17D F0BA 106.1(10) . . ?
F1E C17D C13D 115.2(11) . . ?
F3E C17D C13D 111.0(8) . . ?
F9AA C17D C13D 112.9(10) . . ?
F9AA C17D F1E 99.3(12) . . ?
F0BA C17D C13D 117.4(8) . . ?
F0BA C17D F3E 100.3(10) . . ?
F1BA C17D C13D 120.3(10) . . ?
F1BA C17D F1E 102.2(13) . . ?
F1BA C17D F9AA 104.2(12) . . ?
F1 C18D C15D 112.1(7) . . ?
F2 C18D C15D 114.7(8) . . ?
F2 C18D F1 100.8(6) . . ?
F3 C18D C15D 115.6(7) . . ?
F3 C18D F1 102.8(8) . . ?
F3 C18D F2 109.3(7) . . ?
C22D C21D B1D 125.7(4) . . ?
C22D C21D C26D 115.6(5) . . ?
C26D C21D B1D 118.7(4) . . ?
C23D C22D C21D 122.2(5) . . ?
C22D C23D C27D 121.2(5) . . ?
C24D C23D C22D 120.8(5) . . ?
C24D C23D C27D 118.0(5) . . ?
C25D C24D C23D 117.8(5) . . ?
C24D C25D C26D 121.1(5) . . ?
C24D C25D C28D 120.0(5) . . ?
C26D C25D C28D 118.8(5) . . ?
C25D C26D C21D 122.3(5) . . ?
F7D C27D F8D 105.9(5) . . ?
F7D C27D F9D 106.4(5) . . ?
F7D C27D C23D 113.3(4) . . ?
F8D C27D C23D 112.5(4) . . ?
F9D C27D F8D 105.6(4) . . ?
F9D C27D C23D 112.6(5) . . ?
F10D C28D C25D 113.1(5) . . ?
F11D C28D F10D 105.3(4) . . ?
F11D C28D C25D 111.9(4) . . ?
F12D C28D F10D 107.1(5) . . ?
F12D C28D F11D 105.2(5) . . ?
F12D C28D C25D 113.6(5) . . ?
C32D C31D B1D 125.7(5) . . ?
C32D C31D C36D 115.8(5) . . ?
C36D C31D B1D 118.5(5) . . ?
C31D C32D C33D 122.6(5) . . ?
C32D C33D C37D 119.2(5) . . ?
C34D C33D C32D 120.3(5) . . ?
C34D C33D C37D 120.4(5) . . ?
C33D C34D C35D 119.3(5) . . ?
C34D C35D C36D 119.3(5) . . ?
C34D C35D C2 118.4(5) . . ?
C36D C35D C2 122.3(5) . . ?
C35D C36D C31D 122.7(5) . . ?
F13D C37D F14D 105.0(5) . . ?
F13D C37D C33D 112.5(5) . . ?
F14D C37D C33D 112.4(5) . . ?
F15D C37D F13D 107.4(5) . . ?
F15D C37D F14D 105.7(5) . . ?
F15D C37D C33D 113.3(5) . . ?
C42D C41D B1D 124.6(5) . . ?
C46D C41D B1D 119.9(4) . . ?
C46D C41D C42D 115.4(5) . . ?
C43D C42D C41D 122.0(5) . . ?
C42D C43D C47D 119.0(5) . . ?
C44D C43D C42D 121.0(5) . . ?
C44D C43D C47D 120.0(5) . . ?
C43D C44D C45D 118.2(5) . . ?
C44D C45D C46D 120.5(5) . . ?
C44D C45D C48D 121.3(5) . . ?
C46D C45D C48D 118.1(5) . . ?
C45D C46D C41D 122.7(5) . . ?
F19D C47D C43D 110.3(6) . . ?
F20D C47D F19D 101.8(6) . . ?
F20D C47D C43D 112.4(6) . . ?
F21D C47D F19D 106.6(8) . . ?
F21D C47D F20D 109.3(6) . . ?
F21D C47D C43D 115.4(6) . . ?
F20E C47D C43D 114.1(7) . . ?
F20E C47D F21E 107.2(7) . . ?
F20E C47D F19E 106.7(8) . . ?
F21E C47D C43D 108.5(7) . . ?
F19E C47D C43D 117.7(8) . . ?
F19E C47D F21E 101.5(9) . . ?
F22D C48D F24D 105.8(5) . . ?
F22D C48D C45D 112.7(5) . . ?
F23D C48D F22D 106.2(5) . . ?
F23D C48D F24D 107.2(5) . . ?
F23D C48D C45D 112.4(5) . . ?
F24D C48D C45D 112.1(5) . . ?
F16D C2 C35D 108.0(5) . . ?
F17D C2 C35D 113.6(7) . . ?
F18D C2 F16D 98.9(6) . . ?
F18D C2 C35D 114.2(5) . . ?
F17E C2 F16D 99.7(6) . . ?
F17E C2 F18D 121.2(6) . . ?
F17E C2 C35D 111.8(6) . . ?
F18E C2 F17D 84.3(7) . . ?
F18E C2 C35D 113.3(7) . . ?
F16E C2 F17D 107.7(8) . . ?
F16E C2 C35D 121.9(7) . . ?
F16E C2 F18E 109.6(8) . . ?
C9 C5 C7 120.1(17) . . ?
C8 C7 C5 118.8(15) . . ?
C10 C8 C7 134.3(19) . . ?
C0AA C3 C0AA 180.0(17) . 2_656 ?
C0AA C3 C1AA 124.5(14) . 2_656 ?
C0AA C3 C1AA 55.5(14) 2_656 2_656 ?
C1AA C3 C1AA 180.0(7) . 2_656 ?
C3 C0AA C4 124.2(18) . . ?
C4 C1AA C3 125.5(17) . . ?

loop_
_geom_bond_atom_site_label_1
_geom_bond_atom_site_label_2
_geom_bond_distance
_geom_bond_site_symmetry_2
_geom_bond_publ_flag
O00W C2B 1.136(7) . ?
B1B F1B 1.400(7) . ?
B1B F2B 1.379(7) . ?
B1B N5B 1.548(7) . ?
B1B N6B 1.536(7) . ?
C1B Ir1B 1.858(6) . ?
C1B O1B 1.132(7) . ?
Ir1B C2B 1.857(6) . ?
Ir1B N2B 2.075(5) . ?
Ir1B N4B 2.082(4) . ?
N1B N2B 1.356(6) . ?
N1B C3B 1.346(7) . ?
N1B C9B 1.457(7) . ?
N2B C5B 1.329(7) . ?
C3B C4B 1.361(9) . ?
N3B N4B 1.367(6) . ?
N3B C6B 1.341(7) . ?
N3B C9B 1.451(7) . ?
C4B C5B 1.383(9) . ?
N4B C8B 1.331(7) . ?
N5B C17B 1.393(7) . ?
N5B C20B 1.352(7) . ?
C6B C7B 1.373(8) . ?
N6B C21B 1.350(6) . ?
N6B C24B 1.397(7) . ?
C7B C8B 1.387(8) . ?
C9B C10B 1.516(7) . ?
C10B C11B 1.386(7) . ?
C10B C15B 1.391(7) . ?
C11B C12B 1.382(8) . ?
C12B C13B 1.393(8) . ?
C13B C14B 1.387(7) . ?
C13B C16B 1.483(7) . ?
C14B C15B 1.375(7) . ?
C16B C17B 1.401(7) . ?
C16B C24B 1.395(7) . ?
C17B C18B 1.428(7) . ?
C18B C19B 1.380(8) . ?
C18B C26B 1.496(8) . ?
C19B C20B 1.397(8) . ?
C20B C25B 1.491(8) . ?
C21B C22B 1.400(8) . ?
C21B C27B 1.482(8) . ?
C22B C23B 1.378(8) . ?
C23B C24B 1.431(7) . ?
C23B C28B 1.501(7) . ?
B1A F1A 1.397(6) . ?
B1A F2A 1.396(6) . ?
B1A N5A 1.537(7) . ?
B1A N6A 1.551(7) . ?
C1A Ir1A 1.861(8) . ?
C1A O1A 1.128(9) . ?
Ir1A C2A 1.851(7) . ?
Ir1A N2A 2.075(5) . ?
Ir1A N4A 2.051(6) . ?
N1A N2A 1.354(7) . ?
N1A C3A 1.352(7) . ?
N1A C9A 1.463(7) . ?
C2A O2A 1.144(8) . ?
N2A C5A 1.330(7) . ?
C3A C4A 1.367(9) . ?
N3A N4A 1.383(8) . ?
N3A C6A 1.346(8) . ?
N3A C9A 1.449(8) . ?
C4A C5A 1.381(9) . ?
N4A C8A 1.350(8) . ?
N5A C21A 1.356(7) . ?
N5A C24A 1.398(6) . ?
C6A C7A 1.375(11) . ?
N6A C17A 1.399(6) . ?
N6A C20A 1.347(7) . ?
C7A C8A 1.385(12) . ?
C9A C10A 1.529(7) . ?
C10A C11A 1.387(7) . ?
C10A C15A 1.381(7) . ?
C11A C12A 1.380(7) . ?
C12A C13A 1.397(7) . ?
C13A C14A 1.386(7) . ?
C13A C16A 1.481(7) . ?
C14A C15A 1.388(7) . ?
C16A C17A 1.397(7) . ?
C16A C24A 1.399(7) . ?
C17A C18A 1.436(7) . ?
C18A C19A 1.379(7) . ?
C18A C26A 1.498(8) . ?
C19A C20A 1.404(8) . ?
C20A C25A 1.488(7) . ?
C21A C22A 1.389(8) . ?
C21A C27A 1.490(7) . ?
C22A C23A 1.378(8) . ?
C23A C24A 1.430(7) . ?
C23A C28A 1.503(7) . ?
B1C C11C 1.640(8) . ?
B1C C21C 1.638(8) . ?
B1C C31C 1.637(8) . ?
B1C C41C 1.652(8) . ?
F1C C17C 1.343(7) . ?
F2C C17C 1.331(7) . ?
F3C C17C 1.336(7) . ?
F4C C18C 1.351(7) . ?
F5C C18C 1.337(7) . ?
F6C C18C 1.313(8) . ?
F7C C27C 1.389(13) . ?
F8C C27C 1.381(12) . ?
F9C C27C 1.312(12) . ?
F10C C28C 1.340(7) . ?
C11C C12C 1.401(8) . ?
C11C C16C 1.400(8) . ?
F11C C28C 1.336(7) . ?
C12C C13C 1.389(8) . ?
F12C C28C 1.336(7) . ?
C13C C14C 1.380(8) . ?
C13C C17C 1.497(8) . ?
F13C C37C 1.365(10) . ?
C14C C15C 1.395(8) . ?
F14C C37C 1.363(10) . ?
C15C C16C 1.391(8) . ?
C15C C18C 1.495(9) . ?
F15C C37C 1.318(10) . ?
F16C C38C 1.344(7) . ?
F17C C38C 1.341(7) . ?
F18C C38C 1.335(7) . ?
C21C C22C 1.408(8) . ?
C21C C26C 1.396(8) . ?
C22C C23C 1.379(8) . ?
F22C C48C 1.343(8) . ?
C23C C24C 1.390(8) . ?
C23C C27C 1.481(9) . ?
F23C C48C 1.325(7) . ?
C24C C25C 1.387(8) . ?
F24C C48C 1.356(8) . ?
C25C C26C 1.390(8) . ?
C25C C28C 1.495(8) . ?
C27C F0AA 1.381(12) . ?
C27C F1AA 1.354(11) . ?
C27C F2AA 1.323(11) . ?
C31C C32C 1.395(7) . ?
C31C C36C 1.399(7) . ?
C32C C33C 1.392(8) . ?
C33C C34C 1.391(8) . ?
C33C C37C 1.491(9) . ?
C34C C35C 1.382(7) . ?
C35C C36C 1.395(7) . ?
C35C C38C 1.487(7) . ?
C37C F3AA 1.369(15) . ?
C37C F4AA 1.358(15) . ?
C37C F5AA 1.325(15) . ?
C41C C42C 1.412(8) . ?
C41C C46C 1.396(8) . ?
C42C C43C 1.382(8) . ?
C43C C44C 1.401(9) . ?
C43C C47C 1.482(9) . ?
C44C C45C 1.371(9) . ?
C45C C46C 1.387(8) . ?
C45C C48C 1.495(9) . ?
C47C F6AA 1.334(8) . ?
C47C F7AA 1.321(8) . ?
C47C F8AA 1.350(9) . ?
B1D C11D 1.648(8) . ?
B1D C21D 1.636(8) . ?
B1D C31D 1.638(7) . ?
B1D C41D 1.639(7) . ?
F1D C17D 1.403(10) . ?
F2D C17D 1.347(10) . ?
F3D C17D 1.341(9) . ?
F7D C27D 1.339(7) . ?
F8D C27D 1.343(6) . ?
F9D C27D 1.339(6) . ?
F10D C28D 1.346(7) . ?
C11D C12D 1.405(7) . ?
C11D C16D 1.398(7) . ?
F11D C28D 1.345(6) . ?
C12D C13D 1.388(8) . ?
F12D C28D 1.332(7) . ?
C13D C14D 1.386(8) . ?
C13D C17D 1.451(7) . ?
F13D C37D 1.332(7) . ?
C14D C15D 1.382(8) . ?
F14D C37D 1.341(7) . ?
C15D C16D 1.387(7) . ?
C15D C18D 1.479(10) . ?
F15D C37D 1.326(6) . ?
F16D C2 1.380(9) . ?
C17D F2E 1.341(11) . ?
C17D F1E 1.393(13) . ?
C17D F3E 1.374(11) . ?
C17D F9AA 1.385(12) . ?
C17D F0BA 1.356(12) . ?
C17D F1BA 1.330(12) . ?
F17D C2 1.374(10) . ?
C18D F1 1.374(11) . ?
C18D F2 1.335(10) . ?
C18D F3 1.310(10) . ?
F18D C2 1.366(8) . ?
F19D C47D 1.377(11) . ?
F20D C47D 1.359(10) . ?
C21D C22D 1.398(7) . ?
C21D C26D 1.405(7) . ?
F21D C47D 1.328(10) . ?
C22D C23D 1.397(7) . ?
F22D C48D 1.341(7) . ?
C23D C24D 1.393(8) . ?
C23D C27D 1.493(7) . ?
F23D C48D 1.332(7) . ?
C24D C25D 1.386(8) . ?
F24D C48D 1.345(7) . ?
C25D C26D 1.389(7) . ?
C25D C28D 1.490(7) . ?
C31D C32D 1.389(7) . ?
C31D C36D 1.408(7) . ?
C32D C33D 1.401(7) . ?
C33D C34D 1.381(8) . ?
C33D C37D 1.483(8) . ?
C34D C35D 1.396(8) . ?
C35D C36D 1.402(7) . ?
C35D C2 1.462(7) . ?
C41D C42D 1.402(7) . ?
C41D C46D 1.396(7) . ?
C42D C43D 1.399(7) . ?
C43D C44D 1.377(8) . ?
C43D C47D 1.492(8) . ?
C44D C45D 1.385(8) . ?
C45D C46D 1.393(7) . ?
C45D C48D 1.487(8) . ?
C47D F20E 1.319(11) . ?
C47D F21E 1.394(12) . ?
C47D F19E 1.322(13) . ?
C2 F17E 1.353(8) . ?
C2 F18E 1.340(10) . ?
C2 F16E 1.307(10) . ?
C5 C7 1.516(15) . ?
C5 C9 1.434(17) . ?
C7 C8 1.421(16) . ?
C8 C10 1.380(15) . ?
C3 C0AA 1.424(17) 2_656 ?
C3 C0AA 1.424(17) . ?
C3 C1AA 1.445(17) 2_656 ?
C3 C1AA 1.445(17) . ?
C4 C0AA 1.469(18) . ?
C4 C1AA 1.431(17) . ?
